data_7134737
loop_
_publ_author_name
'Ma, Along'
'Ren, Yonggang'
'Zuo, Yang'
'Zhao, Jiaqi'
'Zhang, Shuo'
'Ma, Xiaoshuang'
'Wang, Shuxin'

_publ_section_title
;
 Regulating Ag-Cu synergy effect <i>via</i> Cu doping numbers to boost
 CO<sub>2</sub> electroreduction on Ag<sub>14</sub> nanoclusters.
;
_journal_issue 58
_journal_name_full 'Chemical communications (Cambridge, England)'
_journal_page_first 10772
_journal_page_last 10775
_journal_paper_doi 10.1039/d5cc02587g
_journal_volume 61
_journal_year 2025
_chemical_formula_moiety 'C156 H84 Ag12 Cu2 F60 O12 P4 S12, 3[CH2Cl2], 6.5[CH3OH]'
_chemical_formula_sum 'C165.5 H116 Ag12 Cl6 Cu2 F60 O18.5 P4 S12'
_chemical_formula_weight 5683.40
_space_group_crystal_system triclinic
_space_group_IT_number 2
_space_group_name_Hall '-P 1'
_space_group_name_H-M_alt 'P -1'
_atom_sites_solution_hydrogens mixed
_atom_sites_solution_primary iterative
_audit_creation_date 2024-12-22
_audit_creation_method
;
Olex2 1.5
(compiled 2024.02.16 svn.r378c4104 for OlexSys, GUI svn.r6928)
;
_audit_update_record
;
2024-12-31 deposited with the CCDC.	2025-06-11 downloaded from the CCDC.
;
_cell_angle_alpha 89.783(2)
_cell_angle_beta 88.6660(10)
_cell_angle_gamma 87.6930(10)
_cell_formula_units_Z 2
_cell_length_a 18.7706(7)
_cell_length_b 19.9187(9)
_cell_length_c 25.5916(12)
_cell_measurement_reflns_used 9513
_cell_measurement_temperature 170
_cell_measurement_theta_max 27.733
_cell_measurement_theta_min 2.194
_cell_volume 9558.0(7)
_computing_cell_refinement 'SAINT V8.40B (?, 2016)'
_computing_data_reduction 'SAINT V8.40B (?, 2016)'
_computing_molecular_graphics 'Olex2 1.5 (Dolomanov et al., 2009)'
_computing_publication_material 'Olex2 1.5 (Dolomanov et al., 2009)'
_computing_structure_refinement 'SHELXL 2018/3 (Sheldrick, 2015)'
_computing_structure_solution 'olex2.solve 1.5 (Bourhis et al., 2015)'
_diffrn_ambient_temperature 170
_diffrn_measured_fraction_theta_full 0.999
_diffrn_measured_fraction_theta_max 0.999
_diffrn_measurement_device_type 'Bruker APEX-II CCD'
_diffrn_radiation_type MoK\a
_diffrn_radiation_wavelength 0.71073
_diffrn_reflns_av_R_equivalents 0.0683
_diffrn_reflns_av_unetI/netI 0.0360
_diffrn_reflns_Laue_measured_fraction_full 0.999
_diffrn_reflns_Laue_measured_fraction_max 0.999
_diffrn_reflns_limit_h_max 23
_diffrn_reflns_limit_h_min -23
_diffrn_reflns_limit_k_max 25
_diffrn_reflns_limit_k_min -25
_diffrn_reflns_limit_l_max 32
_diffrn_reflns_limit_l_min -32
_diffrn_reflns_number 327789
_diffrn_reflns_point_group_measured_fraction_full 0.999
_diffrn_reflns_point_group_measured_fraction_max 0.999
_diffrn_reflns_theta_full 25.242
_diffrn_reflns_theta_max 26.500
_diffrn_reflns_theta_min 1.948
_diffrn_source_current 1.4
_diffrn_source_power 0.07
_diffrn_source_voltage 50.0
_exptl_absorpt_coefficient_mu 1.784
_exptl_absorpt_correction_T_max 0.1159
_exptl_absorpt_correction_T_min 0.0737
_exptl_absorpt_correction_type multi-scan
_exptl_absorpt_process_details
;
SADABS-2016/2 (Bruker,2016/2) was used for absorption correction.
wR2(int) was 0.1439 before and 0.0587 after correction.
The Ratio of minimum to maximum transmission is 0.6549.
The \l/2 correction factor is Not present.
;
_exptl_crystal_colour 'metallic yellowish yellow'
_exptl_crystal_colour_lustre metallic
_exptl_crystal_colour_modifier yellowish
_exptl_crystal_colour_primary yellow
_exptl_crystal_density_diffrn 1.975
_exptl_crystal_description block
_exptl_crystal_F_000 5546
_exptl_crystal_size_max 0.2
_exptl_crystal_size_mid 0.1
_exptl_crystal_size_min 0.1
_refine_diff_density_max 1.140
_refine_diff_density_min -1.444
_refine_diff_density_rms 0.095
_refine_ls_extinction_method none
_refine_ls_goodness_of_fit_ref 1.086
_refine_ls_hydrogen_treatment constr
_refine_ls_matrix_type full
_refine_ls_number_parameters 2338
_refine_ls_number_reflns 39570
_refine_ls_number_restraints 4061
_refine_ls_restrained_S_all 1.043
_refine_ls_R_factor_all 0.0628
_refine_ls_R_factor_gt 0.0419
_refine_ls_shift/su_max 0.002
_refine_ls_shift/su_mean 0.000
_refine_ls_structure_factor_coef Fsqd
_refine_ls_weighting_details 'w=1/[\s^2^(Fo^2^)+(0.0628P)^2^+9.9888P] where P=(Fo^2^+2Fc^2^)/3'
_refine_ls_weighting_scheme calc
_refine_ls_wR_factor_gt 0.1145
_refine_ls_wR_factor_ref 0.1242
_reflns_Friedel_coverage 0.000
_reflns_number_gt 29435
_reflns_number_total 39570
_reflns_threshold_expression 'I > 2\s(I)'
_cod_data_source_file d5cc02587g2.cif
_cod_data_source_block mal20241108a
_cod_depositor_comments 'Adding full bibliography for 7134735--7134737.cif.'
_cod_original_formula_sum 'C165.50 H116 Ag12 Cl6 Cu2 F60 O18.50 P4 S12'
_cod_database_code 7134737
_shelx_shelxl_version_number 2018/3
_shelx_space_group_comment
;
The symmetry employed for this shelxl refinement is uniquely defined
by the following loop, which should always be used as a source of
symmetry information in preference to the above space-group names.
They are only intended as comments.
;
_shelx_estimated_absorpt_t_max 0.842
_shelx_estimated_absorpt_t_min 0.717
_olex2_refinement_description
;
1. Fixed Uiso
 At 1.2 times of:
  All C(H) groups
 At 1.5 times of:
  All C(H,H,H) groups
2. Shared sites
{Ag13, Cu13}
{Ag12, Cu12}
{Ag2, Cu2}
{Ag14, Cu14}
3. Rigid bond restraints
 Ag7, S2
 with sigma for 1-2 distances of 0.001 and sigma for 1-3 distances of 0.001
 Ag9, S10
 with sigma for 1-2 distances of 0.001 and sigma for 1-3 distances of 0.001
 Ag9, S11
 with sigma for 1-2 distances of 0.001 and sigma for 1-3 distances of 0.001
 Ag11, S3
 with sigma for 1-2 distances of 0.0005 and sigma for 1-3 distances of 0.0005
 Ag11, S8
 with sigma for 1-2 distances of 0.001 and sigma for 1-3 distances of 0.001
4. Uiso/Uaniso restraints and constraints
All non-hydrogen atoms have similar U: within 2A with sigma of 0.04 and sigma
for terminal atoms of 0.08 within 2A
Uanis(Ag13) = Uanis(Cu13)
Uanis(Ag12) = Uanis(Cu12)
Uanis(Ag2) = Uanis(Cu2)
Uanis(Ag14) = Uanis(Cu14)
5. Rigid body (RIGU) restrains
 All non-hydrogen atoms
 with sigma for 1-2 distances of 0.004 and sigma for 1-3 distances of 0.004
6. Others
 1*[Sof(Ag13)+Sof(Cu13)]+1*[Sof(Ag12)+Sof(Cu12)]+1*[Sof(Ag2)+Sof(Cu2)]+1*
 [Sof(Ag14)+Sof(Cu14)]=2 with esd of 0.0001
 Sof(Cu13)=1-FVAR(1)
 Sof(Ag13)=FVAR(1)
 Sof(Cu12)=1-FVAR(2)
 Sof(Ag12)=FVAR(2)
 Sof(Cu2)=1-FVAR(3)
 Sof(Ag2)=FVAR(3)
 Sof(Cu14)=1-FVAR(4)
 Sof(Ag14)=FVAR(4)
7.a Riding coordinates:
 C19(H19A,H19B,H19C)
7.b Aromatic/amide H refined with riding coordinates:
 C20(H20), C38(H38), C50(H50), C62(H62), C64(H64), C80(H80), C86(H86),
 C94(H94), C96(H96), C108(H108), C114(H114), C124(H124), C126(H126), C132(H132),
  C138(H138), C148(H148), C79(H79), C81(H81), C41(H41), C21(H21), C43(H43),
 C45(H45), C91(H91), C23(H23), C103(H103), C105(H105), C55(H55), C7(H7),
 C113(H113), C115(H115), C59(H59), C119(H119), C61(H61), C31(H31), C125(H125),
 C63(H63), C65(H65), C131(H131), C17(H17), C143(H143), C73(H73), C147(H147),
 C37(H37), C149(H149), C151(H151), C153(H153), C77(H77), C155(H155)
7.c Idealised Me refined as rotating group:
 C100(H10A,H10B,H10C), C83(H83A,H83B,H83C), C89(H89A,H89B,H89C), C49(H49A,H49B,
 H49C), C99(H99A,H99B,H99C), C57(H57A,H57B,H57C), C129(H12A,H12B,H12C),
 C35(H35A,H35B,H35C), C9(H9A,H9B,H9C), C145(H14A,H14B,H14C), C75(H75A,H75B,H75C)
;
_smtbx_masks_special_details
;
A solvent mask was calculated and 486 electrons were 
found in a volume of 1792\%A^3^ in 1 void per unit cell. 
This is consistent with the presence of 
3[CH2Cl2], 6.5[CH3OH] per formula unit 
which account for 486 electrons 
per unit cell.
;
_smtbx_masks_void_probe_radius 1.2
_smtbx_masks_void_truncation_radius 1.2
_olex2_submission_special_instructions 'No special instructions were received'

loop_
_space_group_symop_operation_xyz
'x, y, z'
'-x, -y, -z'

loop_
_atom_site_label
_atom_site_type_symbol
_atom_site_fract_x
_atom_site_fract_y
_atom_site_fract_z
_atom_site_U_iso_or_equiv
_atom_site_adp_type
_atom_site_occupancy
_atom_site_site_symmetry_order
_atom_site_calc_flag
_atom_site_refinement_flags_posn
_atom_site_refinement_flags_adp
_atom_site_refinement_flags_occupancy
_atom_site_disorder_assembly
_atom_site_disorder_group
Ag1 Ag 0.73422(2) 0.35624(2) 0.23195(2) 0.03659(7) Uani 1 1 d . . . . .
Ag4 Ag 0.82897(2) 0.27409(2) 0.29268(2) 0.03747(7) Uani 1 1 d . . . . .
Ag6 Ag 0.79888(2) 0.23567(2) 0.18825(2) 0.03852(7) Uani 1 1 d . . . . .
Ag8 Ag 0.67835(2) 0.28101(2) 0.31770(2) 0.03959(7) Uani 1 1 d . . . . .
Ag10 Ag 0.64931(2) 0.24285(2) 0.21337(2) 0.04245(8) Uani 1 1 d . . . . .
Ag5 Ag 0.74542(2) 0.16009(2) 0.27464(2) 0.04292(8) Uani 1 1 d . . . . .
Ag3 Ag 0.91833(2) 0.37060(2) 0.19643(2) 0.04667(8) Uani 1 1 d . . . . .
Ag7 Ag 0.78479(2) 0.18828(2) 0.41062(2) 0.05092(9) Uani 1 1 d . U . . .
Ag11 Ag 0.55181(2) 0.38909(2) 0.26033(2) 0.05713(10) Uani 1 1 d . U . . .
Ag9 Ag 0.70956(2) 0.09477(2) 0.15366(2) 0.06023(10) Uani 1 1 d . U . . .
Ag13 Ag 0.70507(2) 0.32124(2) 0.12466(2) 0.05111(14) Uani 0.468(3) 1 d . U P A 1
Ag2 Ag 0.89925(3) 0.15205(2) 0.24987(2) 0.05818(14) Uani 0.577(3) 1 d . U P A 5
Ag12 Ag 0.59253(3) 0.16401(3) 0.30402(2) 0.06471(16) Uani 0.608(3) 1 d . U P A 3
Ag14 Ag 0.76539(2) 0.39654(3) 0.33718(2) 0.05237(15) Uani 0.346(3) 1 d . U P A 7
S1 S 0.79723(5) 0.39175(5) 0.14734(4) 0.0416(2) Uani 1 1 d . U . . .
S4 S 0.87457(5) 0.39311(6) 0.29339(4) 0.0429(2) Uani 1 1 d . U . . .
S6 S 0.74354(6) 0.31491(6) 0.39889(4) 0.0433(2) Uani 1 1 d . U . . .
S8 S 0.66947(5) 0.44157(6) 0.29191(4) 0.0444(2) Uani 1 1 d . U . . .
S10 S 0.73696(6) 0.20999(6) 0.10345(4) 0.0491(3) Uani 1 1 d . U . . .
S12 S 0.93466(5) 0.23788(6) 0.19167(5) 0.0474(3) Uani 1 1 d . U . . .
S3 S 0.59323(6) 0.34370(7) 0.16503(5) 0.0502(3) Uani 1 1 d . U . . .
S7 S 0.68432(6) 0.12641(6) 0.36068(5) 0.0515(3) Uani 1 1 d . U . . .
S2 S 0.89213(6) 0.17676(6) 0.33995(5) 0.0487(3) Uani 1 1 d . U . . .
P1 P 1.02318(6) 0.43060(6) 0.16955(4) 0.0458(3) Uani 1 1 d . U . . .
S9 S 0.54293(6) 0.27401(7) 0.31456(5) 0.0562(3) Uani 1 1 d . U . . .
S5 S 0.81751(7) 0.07589(6) 0.21707(5) 0.0553(3) Uani 1 1 d . U . . .
P4 P 0.81210(6) 0.15515(6) 0.49952(5) 0.0492(3) Uani 1 1 d . U . . .
S11 S 0.59919(7) 0.12602(7) 0.21615(5) 0.0599(3) Uani 1 1 d . U . . .
P2 P 0.43974(6) 0.45511(8) 0.26326(5) 0.0550(3) Uani 1 1 d . U . . .
P3 P 0.69339(9) 0.00287(8) 0.09378(7) 0.0729(4) Uani 1 1 d . U . . .
F1 F 1.01971(13) 0.32268(13) 0.28274(10) 0.0520(6) Uani 1 1 d . U . . .
F4 F 0.94243(15) 0.30349(15) 0.08506(11) 0.0614(7) Uani 1 1 d . U . . .
F6 F 0.84893(14) 0.51672(14) 0.19887(10) 0.0571(7) Uani 1 1 d . U . . .
F8 F 1.03872(15) 0.12960(16) 0.30396(13) 0.0687(8) Uani 1 1 d . U . . .
F10 F 0.92033(15) 0.27310(15) 0.42687(12) 0.0657(7) Uani 1 1 d . U . . .
F12 F 0.70399(16) 0.44649(15) 0.06263(11) 0.0639(7) Uani 1 1 d . U . . .
F14 F 0.58439(15) 0.34986(16) 0.04819(11) 0.0643(7) Uani 1 1 d . U . . .
F16 F 1.13507(14) 0.34291(17) 0.33843(12) 0.0673(8) Uani 1 1 d . U . . .
F18 F 0.45327(14) 0.28596(17) 0.19869(11) 0.0669(8) Uani 1 1 d . U . . .
F20 F 0.76157(18) 0.30576(16) 0.01472(12) 0.0710(8) Uani 1 1 d . U . . .
F22 F 0.88325(15) 0.46972(18) 0.39287(11) 0.0736(9) Uani 1 1 d . U . . .
F24 F 0.80984(16) 0.03265(16) 0.38464(14) 0.0743(9) Uani 1 1 d . U . . .
F26 F 0.63969(15) 0.23788(17) 0.46557(12) 0.0693(8) Uani 1 1 d . U . . .
F28 F 0.84853(17) 0.09927(16) 0.08328(13) 0.0736(8) Uani 1 1 d . U . . .
F30 F 0.72346(18) 0.45568(15) 0.43736(13) 0.0741(8) Uani 1 1 d . U . . .
F32 F 0.53779(17) 0.39859(18) 0.38105(12) 0.0756(9) Uani 1 1 d . U . . .
F34 F 0.61354(18) 0.50865(16) 0.19430(12) 0.0732(8) Uani 1 1 d . U . . .
F36 F 0.56342(18) 0.15157(18) 0.10342(13) 0.0800(9) Uani 1 1 d . U . . .
F38 F 0.47224(18) 0.3252(2) -0.01043(12) 0.0888(11) Uani 1 1 d . U . . .
F40 F 1.12562(17) 0.4253(2) 0.42349(13) 0.0901(11) Uani 1 1 d . U . . .
F42 F 1.02100(19) 0.26314(19) 0.00198(12) 0.0843(10) Uani 1 1 d . U . . .
F44 F 0.75520(19) 0.54748(17) 0.34003(14) 0.0838(10) Uani 1 1 d . U . . .
F46 F 0.8344(2) 0.64333(16) 0.16439(14) 0.0854(10) Uani 1 1 d . U . . .
F48 F 1.0443(2) 0.2931(2) 0.47218(14) 0.0922(11) Uani 1 1 d . U . . .
O1 O 0.88250(19) 0.5068(2) 0.00727(13) 0.0688(10) Uani 1 1 d . U . . .
F50 F 1.0152(2) 0.10680(18) 0.17515(15) 0.0925(12) Uani 1 1 d . U . . .
F52 F 0.56108(17) 0.03533(18) 0.36054(15) 0.0856(10) Uani 1 1 d . U . . .
F54 F 0.99878(19) 0.4868(3) 0.44999(13) 0.1103(16) Uani 1 1 d . U . . .
F56 F 0.7003(2) -0.01972(17) 0.24160(15) 0.0873(10) Uani 1 1 d . U . . .
O4 O 0.8140(2) 0.4014(2) 0.56381(16) 0.0746(10) Uani 1 1 d . U . . .
F58 F 0.34147(15) 0.2632(2) 0.13950(14) 0.0883(11) Uani 1 1 d . U . . .
F60 F 1.16274(15) 0.1511(2) 0.34922(15) 0.0968(13) Uani 1 1 d . U . . .
F15 F 0.9471(2) 0.00646(18) 0.26058(17) 0.0963(12) Uani 1 1 d . U . . .
F31 F 0.8500(2) 0.2885(2) -0.06805(14) 0.1027(13) Uani 1 1 d . U . . .
F2 F 0.6890(2) 0.57382(19) 0.03040(14) 0.1024(13) Uani 1 1 d . U . . .
F33 F 0.4583(2) 0.0984(2) 0.26691(17) 0.1055(13) Uani 1 1 d . U . . .
F17 F 1.16735(18) 0.2315(2) 0.43426(16) 0.1072(14) Uani 1 1 d . U . . .
F35 F 0.34960(17) 0.2823(2) 0.03413(13) 0.0927(12) Uani 1 1 d . U . . .
F9 F 0.56636(19) 0.2824(3) 0.55037(15) 0.1116(14) Uani 1 1 d . U . . .
O6 O 1.0431(2) 0.0376(2) 0.42783(17) 0.0824(12) Uani 1 1 d . U . . .
F37 F 0.9310(2) 0.0796(2) -0.00224(17) 0.1030(12) Uani 1 1 d . U . . .
F19 F 0.4700(2) 0.1719(2) 0.38106(18) 0.1047(13) Uani 1 1 d . U . . .
F39 F 0.6483(2) 0.4996(2) 0.52006(16) 0.1164(15) Uani 1 1 d . U . . .
F5 F 0.8081(2) -0.09594(19) 0.41458(18) 0.1042(13) Uani 1 1 d . U . . .
O8 O 1.18139(19) 0.2118(2) 0.16803(17) 0.0813(12) Uani 1 1 d . U . . .
F41 F 0.4389(2) 0.1361(2) 0.05737(17) 0.1175(15) Uani 1 1 d . U . . .
F21 F 1.0946(3) 0.1434(3) 0.00333(18) 0.1357(19) Uani 1 1 d . U . . .
O10 O 0.4525(2) 0.4923(3) 0.06384(14) 0.0845(13) Uani 1 1 d . U . . .
O12 O 0.5812(2) 0.0248(2) 0.5122(2) 0.0951(15) Uani 1 1 d . U . . .
C1 C 1.0128(2) 0.3647(2) 0.32337(16) 0.0457(10) Uani 1 1 d . U . . .
C4 C 0.9473(2) 0.3966(2) 0.33544(15) 0.0417(9) Uani 1 1 d . U . . .
O3 O 1.0051(2) 0.5892(2) 0.32755(17) 0.0895(13) Uani 1 1 d . U . . .
F43 F 0.4699(2) 0.4165(3) 0.47246(15) 0.1274(18) Uani 1 1 d . U . . .
F11 F 0.7134(3) -0.1436(2) 0.28119(19) 0.1241(16) Uani 1 1 d . U . . .
F45 F 0.7557(3) 0.67245(17) 0.07882(17) 0.1165(16) Uani 1 1 d . U . . .
C6 C 0.9449(2) 0.4366(3) 0.37883(18) 0.0577(12) Uani 1 1 d . U . . .
O7 O 0.3015(2) 0.2580(3) 0.3425(2) 0.0983(14) Uani 1 1 d . U . . .
C8 C 0.5229(2) 0.3193(2) 0.12602(18) 0.0486(10) Uani 1 1 d . U . . .
C10 C 0.6850(2) 0.3452(2) 0.44900(17) 0.0476(10) Uani 1 1 d . U . . .
F23 F 0.6236(3) 0.6367(2) 0.16578(17) 0.1315(18) Uani 1 1 d . U . . .
C12 C 0.5249(2) 0.3283(3) 0.07177(18) 0.0536(11) Uani 1 1 d . U . . .
F47 F 0.5704(2) 0.4145(3) 0.57875(15) 0.1369(19) Uani 1 1 d . U . . .
C14 C 0.8033(3) 0.2496(3) 0.01246(19) 0.0579(11) Uani 1 1 d . U . . .
C16 C 0.9765(2) 0.2074(2) 0.13379(18) 0.0486(10) Uani 1 1 d . U . . .
C18 C 1.0729(2) 0.3746(3) 0.35225(18) 0.0536(11) Uani 1 1 d . U . . .
F3 F 0.5601(2) -0.0939(2) 0.3891(2) 0.1321(18) Uani 1 1 d . U . . .
C20 C 0.9550(2) 0.4747(3) 0.08148(17) 0.0492(10) Uani 1 1 d . U . . .
H20 H 0.943129 0.429021 0.078511 0.059 Uiso 1 1 calc R U . . .
C22 C 1.0921(2) 0.3754(3) 0.13941(17) 0.0477(10) Uani 1 1 d . U . . .
C24 C 1.0676(3) 0.4155(3) 0.39471(19) 0.0656(14) Uani 1 1 d . U . . .
C26 C 0.9283(2) 0.5218(3) 0.04641(18) 0.0538(11) Uani 1 1 d . U . . .
C28 C 0.8008(2) 0.2028(2) 0.05194(17) 0.0489(10) Uani 1 1 d . U . . .
C30 C 0.9794(2) 0.2449(2) 0.08796(19) 0.0509(10) Uani 1 1 d . U . . .
C32 C 0.7776(2) 0.4773(2) 0.13196(16) 0.0435(9) Uani 1 1 d . U . . .
C34 C 0.9746(2) 0.2000(2) 0.36451(19) 0.0498(10) Uani 1 1 d . U . . .
C36 C 0.8091(2) 0.5292(2) 0.15653(18) 0.0500(10) Uani 1 1 d . U . . .
C38 C 1.1116(2) 0.3172(3) 0.16693(19) 0.0537(11) Uani 1 1 d . U . . .
H38 H 1.092127 0.309799 0.200973 0.064 Uiso 1 1 calc R U . . .
F49 F 0.7664(3) 0.6747(2) 0.3101(2) 0.1360(18) Uani 1 1 d . U . . .
C40 C 1.0387(2) 0.1702(3) 0.3453(2) 0.0587(12) Uani 1 1 d . U . . .
C42 C 0.6855(3) 0.0390(2) 0.37267(19) 0.0540(11) Uani 1 1 d . U . . .
C44 C 0.4596(2) 0.2971(3) 0.14695(19) 0.0553(12) Uani 1 1 d . U . . .
C46 C 0.7364(3) 0.4947(3) 0.08942(18) 0.0541(11) Uani 1 1 d . U . . .
C48 C 1.0038(3) 0.4462(3) 0.40840(18) 0.0697(15) Uani 1 1 d . U . . .
F25 F 0.4004(3) 0.3140(4) 0.51943(17) 0.174(3) Uani 1 1 d . U . . .
F51 F 0.6821(3) -0.16099(19) 0.4171(2) 0.1286(17) Uani 1 1 d . U . . .
C50 C 1.1207(2) 0.3868(3) 0.09004(18) 0.0525(11) Uani 1 1 d . U . . .
H50 H 1.108538 0.426963 0.071594 0.063 Uiso 1 1 calc R U . . .
C52 C 0.5058(2) 0.2846(3) 0.37741(19) 0.0635(13) Uani 1 1 d . U . . .
C54 C 0.9993(2) 0.4944(3) 0.12125(17) 0.0489(10) Uani 1 1 d . U . . .
F13 F 1.0889(3) 0.0656(3) 0.0900(2) 0.153(2) Uani 1 1 d . U . . .
C56 C 0.6833(2) 0.5232(2) 0.26815(18) 0.0483(10) Uani 1 1 d . U . . .
C58 C 0.6430(2) 0.3025(3) 0.47886(19) 0.0581(12) Uani 1 1 d . U . . .
C60 C 0.9795(3) 0.2413(3) 0.4071(2) 0.0566(11) Uani 1 1 d . U . . .
C62 C 0.6921(3) 0.0825(3) 0.5089(2) 0.0585(12) Uani 1 1 d . U . . .
H62 H 0.670531 0.120851 0.492567 0.070 Uiso 1 1 calc R U . . .
C64 C 0.8130(2) 0.2849(3) 0.53741(19) 0.0542(11) Uani 1 1 d . U . . .
H64 H 0.840580 0.293188 0.506618 0.065 Uiso 1 1 calc R U . . .
C66 C 0.7950(3) 0.3370(3) 0.5710(2) 0.0618(12) Uani 1 1 d . U . . .
F53 F 0.9325(2) 0.1751(3) -0.07909(16) 0.1225(16) Uani 1 1 d . U . . .
C68 C 0.7466(3) 0.0026(3) 0.3860(2) 0.0606(12) Uani 1 1 d . U . . .
C70 C 1.1589(2) 0.2706(3) 0.1447(2) 0.0592(12) Uani 1 1 d . U . . .
F27 F 0.3325(2) 0.0862(3) 0.2209(2) 0.153(2) Uani 1 1 d . U . . .
C72 C 0.9068(2) 0.1334(2) 0.50576(19) 0.0526(11) Uani 1 1 d . U . . .
F55 F 0.4017(3) 0.1922(3) 0.4730(2) 0.165(2) Uani 1 1 d . U . . .
C74 C 0.4675(3) 0.3162(3) 0.04149(19) 0.0625(13) Uani 1 1 d . U . . .
C76 C 0.8229(3) -0.0026(2) 0.24899(19) 0.0598(12) Uani 1 1 d . U . . .
C78 C 0.7911(2) 0.2196(3) 0.54820(18) 0.0531(11) Uani 1 1 d . U . . .
O2 O 0.6636(3) 0.1732(3) -0.05779(19) 0.1041(15) Uani 1 1 d . U . . .
C80 C 0.9365(2) 0.0914(3) 0.4667(2) 0.0569(12) Uani 1 1 d . U . . .
H80 H 0.907145 0.072927 0.441182 0.068 Uiso 1 1 calc R U . . .
C82 C 1.0644(2) 0.4745(3) 0.22212(17) 0.0505(11) Uani 1 1 d . U . . .
C84 C 0.5039(3) 0.3457(4) 0.4023(2) 0.0696(14) Uani 1 1 d . U . . .
C86 C 0.9453(3) 0.5884(3) 0.0506(2) 0.0623(13) Uani 1 1 d . U . . .
H86 H 0.926787 0.620763 0.026671 0.075 Uiso 1 1 calc R U . . .
C88 C 0.8460(3) 0.1463(3) 0.0458(2) 0.0593(12) Uani 1 1 d . U . . .
C90 C 0.6512(3) 0.5488(3) 0.2244(2) 0.0599(12) Uani 1 1 d . U . . .
C92 C 1.1025(3) 0.1817(3) 0.3690(2) 0.0707(14) Uani 1 1 d . U . . .
C94 C 1.0170(3) 0.5609(3) 0.12506(19) 0.0574(12) Uani 1 1 d . U . . .
H94 H 1.047733 0.574587 0.151615 0.069 Uiso 1 1 calc R U . . .
C96 C 1.0199(3) 0.5153(3) 0.25334(18) 0.0561(11) Uani 1 1 d . U . . .
H96 H 0.970819 0.520832 0.245352 0.067 Uiso 1 1 calc R U . . .
C98 C 1.0151(3) 0.1463(3) 0.1326(2) 0.0695(15) Uani 1 1 d . U . . .
C100 C 0.8660(3) 0.4379(3) 0.0000(2) 0.0691(15) Uani 1 1 d . U . . .
H10A H 0.833038 0.434538 -0.028881 0.104 Uiso 1 1 calc R U . . .
H10B H 0.843773 0.420659 0.032121 0.104 Uiso 1 1 calc R U . . .
H10C H 0.909978 0.411417 -0.008098 0.104 Uiso 1 1 calc R U . . .
C102 C 0.4454(3) 0.5437(3) 0.27834(18) 0.0637(13) Uani 1 1 d . U . . .
C104 C 0.3748(2) 0.4219(3) 0.30932(18) 0.0603(12) Uani 1 1 d . U . . .
C106 C 0.7646(2) 0.0817(2) 0.5200(2) 0.0547(11) Uani 1 1 d . U . . .
F7 F 0.3210(2) 0.1046(3) 0.1159(2) 0.154(2) Uani 1 1 d . U . . .
F57 F 0.9588(3) -0.1158(2) 0.3027(3) 0.162(2) Uani 1 1 d . U . . .
C108 C 1.1863(2) 0.2815(3) 0.0945(2) 0.0617(13) Uani 1 1 d . U . . .
H108 H 1.218098 0.248921 0.078626 0.074 Uiso 1 1 calc R U . . .
C110 C 0.6849(3) 0.4115(3) 0.4647(2) 0.0611(12) Uani 1 1 d . U . . .
C112 C 0.3983(2) 0.4555(3) 0.19981(18) 0.0598(13) Uani 1 1 d . U . . .
C114 C 0.9486(3) 0.1603(3) 0.5432(2) 0.0637(13) Uani 1 1 d . U . . .
H114 H 0.927821 0.188266 0.569942 0.076 Uiso 1 1 calc R U . . .
C116 C 0.7099(3) 0.0275(3) 0.0258(2) 0.0777(15) Uani 1 1 d . U . . .
C118 C 0.4018(3) 0.2852(3) 0.1172(2) 0.0665(14) Uani 1 1 d . U . . .
F29 F 0.7001(4) 0.7213(2) 0.2240(2) 0.155(2) Uani 1 1 d . U . . .
C120 C 0.3169(3) 0.3243(4) 0.3423(2) 0.0746(15) Uani 1 1 d . U . . .
C122 C 0.7221(3) 0.5680(3) 0.2964(2) 0.0654(13) Uani 1 1 d . U . . .
C124 C 0.3626(2) 0.3537(3) 0.3062(2) 0.0678(14) Uani 1 1 d . U . . .
H124 H 0.385424 0.327175 0.279437 0.081 Uiso 1 1 calc R U . . .
C126 C 0.9892(3) 0.6075(3) 0.0896(2) 0.0646(13) Uani 1 1 d . U . . .
H126 H 1.000745 0.653310 0.092392 0.077 Uiso 1 1 calc R U . . .
C128 C 0.5158(3) 0.1259(3) 0.1863(2) 0.0670(14) Uani 1 1 d . U . . .
C130 C 0.4056(3) 0.2945(3) 0.0636(2) 0.0699(15) Uani 1 1 d . U . . .
C132 C 0.2967(3) 0.4275(4) 0.3846(2) 0.0838(18) Uani 1 1 d . U . . .
H132 H 0.274138 0.452853 0.412149 0.101 Uiso 1 1 calc R U . . .
O9 O 0.5690(3) 0.6456(3) 0.3446(3) 0.145(3) Uani 1 1 d . U . . .
C134 C 0.8022(3) 0.5948(3) 0.1393(2) 0.0644(13) Uani 1 1 d . U . . .
C136 C 1.0095(3) 0.0771(3) 0.4658(2) 0.0654(13) Uani 1 1 d . U . . .
C138 C 1.1175(3) 0.5388(3) 0.3083(2) 0.0769(16) Uani 1 1 d . U . . .
H138 H 1.135876 0.561026 0.337555 0.092 Uiso 1 1 calc R U . . .
F59 F 0.8424(4) -0.1942(2) 0.3122(2) 0.168(3) Uani 1 1 d . U . . .
C140 C 0.4701(3) 0.2326(4) 0.4025(3) 0.0823(17) Uani 1 1 d . U . . .
C142 C 0.7289(3) 0.5589(3) 0.0722(2) 0.0682(14) Uani 1 1 d . U . . .
C144 C 1.0459(3) 0.5481(3) 0.2960(2) 0.0655(13) Uani 1 1 d . U . . .
C146 C 1.0195(3) 0.2252(3) 0.0447(2) 0.0674(13) Uani 1 1 d . U . . .
C148 C 1.1675(2) 0.3388(3) 0.06794(19) 0.0621(13) Uani 1 1 d . U . . .
H148 H 1.186776 0.345902 0.033801 0.074 Uiso 1 1 calc R U . . .
C150 C 1.0432(3) 0.2526(3) 0.4309(2) 0.0688(14) Uani 1 1 d . U . . .
C152 C 0.7652(4) -0.0428(3) 0.2555(2) 0.0719(14) Uani 1 1 d . U . . .
C154 C 0.6234(3) 0.0045(3) 0.3739(2) 0.0686(14) Uani 1 1 d . U . . .
C156 C 0.8873(4) -0.0288(3) 0.2660(3) 0.0793(16) Uani 1 1 d . U . . .
C39 C 0.6515(3) 0.0285(3) 0.5214(3) 0.0753(16) Uani 1 1 d . U . . .
C79 C 0.2852(3) 0.3618(4) 0.3811(2) 0.0816(17) Uani 1 1 d . U . . .
H79 H 0.254570 0.341229 0.405927 0.098 Uiso 1 1 calc R U . . .
C5 C 0.8479(3) 0.2411(3) -0.0310(2) 0.0742(15) Uani 1 1 d . U . . .
C81 C 0.3418(3) 0.4599(4) 0.3483(2) 0.0712(15) Uani 1 1 d . U . . .
H81 H 0.349104 0.506721 0.350754 0.085 Uiso 1 1 calc R U . . .
C41 C 0.6790(3) 0.0892(3) 0.0098(2) 0.0760(15) Uani 1 1 d . U . . .
H41 H 0.648979 0.114558 0.033470 0.091 Uiso 1 1 calc R U . . .
C83 C 0.8617(4) 0.4137(3) 0.5203(3) 0.0871(19) Uani 1 1 d . U . . .
H83A H 0.838934 0.402099 0.487695 0.131 Uiso 1 1 calc R U . . .
H83B H 0.905759 0.386176 0.524078 0.131 Uiso 1 1 calc R U . . .
H83C H 0.873004 0.461349 0.519604 0.131 Uiso 1 1 calc R U . . .
C21 C 1.1607(3) 0.4980(4) 0.2783(2) 0.0805(17) Uani 1 1 d . U . . .
H21 H 1.209333 0.491264 0.287188 0.097 Uiso 1 1 calc R U . . .
O5 O 0.9395(4) -0.1076(3) 0.1393(3) 0.137(2) Uani 1 1 d . U . . .
C85 C 0.6051(3) 0.3257(4) 0.5228(2) 0.0797(16) Uani 1 1 d . U . . .
C43 C 1.1354(3) 0.4654(3) 0.2343(2) 0.0636(13) Uani 1 1 d . U . . .
H43 H 1.166674 0.437581 0.213232 0.076 Uiso 1 1 calc R U . . .
C87 C 0.4148(3) 0.4750(3) 0.1072(2) 0.0707(15) Uani 1 1 d . U . . .
C11 C 0.5079(3) 0.1340(3) 0.1337(2) 0.0728(15) Uani 1 1 d . U . . .
C89 C 0.5235(4) 0.5136(4) 0.0710(2) 0.0856(19) Uani 1 1 d . U . . .
H89A H 0.544864 0.525331 0.037056 0.128 Uiso 1 1 calc R U . . .
H89B H 0.552086 0.477063 0.086945 0.128 Uiso 1 1 calc R U . . .
H89C H 0.522159 0.552945 0.093932 0.128 Uiso 1 1 calc R U . . .
C45 C 0.7494(4) 0.2070(3) 0.5922(2) 0.0815(17) Uani 1 1 d . U . . .
H45 H 0.734120 0.163080 0.599950 0.098 Uiso 1 1 calc R U . . .
C91 C 0.5028(3) 0.5637(4) 0.3065(2) 0.0765(16) Uani 1 1 d . U . . .
H91 H 0.537123 0.531218 0.318523 0.092 Uiso 1 1 calc R U . . .
C23 C 1.0224(3) 0.1457(3) 0.5412(2) 0.0731(15) Uani 1 1 d . U . . .
H23 H 1.052181 0.164739 0.566280 0.088 Uiso 1 1 calc R U . . .
C93 C 0.4344(4) 0.3038(6) 0.4727(3) 0.110(2) Uani 1 1 d . U . . .
C47 C 1.0571(4) 0.1647(4) 0.0454(3) 0.0879(19) Uani 1 1 d . U . . .
C95 C 0.8882(3) 0.1356(3) 0.0023(2) 0.0758(15) Uani 1 1 d . U . . .
C3 C 0.6026(4) -0.0259(3) 0.0974(3) 0.0883(19) Uani 1 1 d . U . . .
C97 C 1.1044(3) 0.2219(4) 0.4116(3) 0.0776(16) Uani 1 1 d . U . . .
C49 C 1.1572(3) 0.2015(4) 0.2211(3) 0.095(2) Uani 1 1 d . U . . .
H49A H 1.105093 0.200148 0.222375 0.142 Uiso 1 1 calc R U . . .
H49B H 1.172282 0.238442 0.242950 0.142 Uiso 1 1 calc R U . . .
H49C H 1.177885 0.158878 0.234194 0.142 Uiso 1 1 calc R U . . .
C99 C 1.0002(4) 0.0071(3) 0.3884(3) 0.0835(17) Uani 1 1 d . U . . .
H99A H 1.031188 -0.020478 0.364920 0.125 Uiso 1 1 calc R U . . .
H99B H 0.975482 0.042420 0.368147 0.125 Uiso 1 1 calc R U . . .
H99C H 0.965020 -0.021245 0.405468 0.125 Uiso 1 1 calc R U . . .
C25 C 0.7466(4) -0.0634(3) 0.4013(3) 0.0762(15) Uani 1 1 d . U . . .
C101 C 0.4692(3) 0.3575(5) 0.4499(2) 0.0949(19) Uani 1 1 d . U . . .
C51 C 0.6071(3) 0.3920(4) 0.5363(2) 0.0891(18) Uani 1 1 d . U . . .
C103 C 0.3297(3) 0.4355(4) 0.1915(2) 0.0808(19) Uani 1 1 d . U . . .
H103 H 0.300219 0.422592 0.220150 0.097 Uiso 1 1 calc R U . . .
C13 C 0.4550(3) 0.1093(4) 0.2152(3) 0.0850(18) Uani 1 1 d . U . . .
C105 C 0.7967(3) 0.0265(3) 0.5432(3) 0.0793(18) Uani 1 1 d . U . . .
H105 H 0.845821 0.025945 0.551491 0.095 Uiso 1 1 calc R U . . .
C53 C 0.6916(4) 0.1135(4) -0.0400(3) 0.0841(16) Uani 1 1 d . U . . .
C107 C 0.6562(4) 0.6140(3) 0.2096(3) 0.0886(18) Uani 1 1 d . U . . .
C27 C 0.6458(3) 0.4339(3) 0.5069(2) 0.0803(16) Uani 1 1 d . U . . .
C109 C 1.0531(4) 0.1254(4) 0.0888(3) 0.095(2) Uani 1 1 d . U . . .
C55 C 0.3043(3) 0.4345(5) 0.1409(2) 0.102(3) Uani 1 1 d . U . . .
H55 H 0.257856 0.419353 0.135007 0.123 Uiso 1 1 calc R U . . .
C111 C 0.6226(4) -0.0634(3) 0.3889(3) 0.0880(19) Uani 1 1 d . U . . .
C7 C 1.0515(3) 0.1040(3) 0.5033(2) 0.0723(15) Uani 1 1 d . U . . .
H7 H 1.101332 0.093524 0.502714 0.087 Uiso 1 1 calc R U . . .
C113 C 0.8228(4) -0.0612(3) 0.1159(3) 0.0890(18) Uani 1 1 d . U . . .
H113 H 0.841240 -0.017816 0.110822 0.107 Uiso 1 1 calc R U . . .
C57 C 0.5452(3) 0.0850(3) 0.4938(3) 0.093(2) Uani 1 1 d . U . . .
H57A H 0.564914 0.097083 0.459431 0.139 Uiso 1 1 calc R U . . .
H57B H 0.551988 0.121575 0.518500 0.139 Uiso 1 1 calc R U . . .
H57C H 0.494187 0.077406 0.491067 0.139 Uiso 1 1 calc R U . . .
C115 C 0.7537(4) 0.3248(4) 0.6152(2) 0.0839(17) Uani 1 1 d . U . . .
H115 H 0.741589 0.360308 0.638895 0.101 Uiso 1 1 calc R U . . .
C29 C 0.7622(4) 0.6091(3) 0.0965(2) 0.0759(16) Uani 1 1 d . U . . .
C117 C 0.6838(4) -0.0959(3) 0.4031(3) 0.0880(19) Uani 1 1 d . U . . .
C59 C 0.7630(4) 0.0150(5) -0.0593(3) 0.103(2) Uani 1 1 d . U . . .
H59 H 0.791097 -0.010572 -0.083957 0.123 Uiso 1 1 calc R U . . .
C119 C 0.7518(4) -0.0118(4) -0.0082(3) 0.096(2) Uani 1 1 d . U . . .
H119 H 0.772021 -0.054181 0.001982 0.115 Uiso 1 1 calc R U . . .
C15 C 0.4361(4) 0.2411(5) 0.4492(3) 0.110(2) Uani 1 1 d . U . . .
C121 C 0.7708(5) -0.1070(3) 0.2761(3) 0.097(2) Uani 1 1 d . U . . .
C61 C 0.3926(4) 0.5911(4) 0.2636(2) 0.093(2) Uani 1 1 d . U . . .
H61 H 0.351944 0.577266 0.245751 0.111 Uiso 1 1 calc R U . . .
C123 C 0.7273(4) 0.6332(3) 0.2821(3) 0.0872(18) Uani 1 1 d . U . . .
O11 O 0.4725(4) -0.0589(4) 0.2015(3) 0.189(4) Uani 1 1 d . U . . .
C31 C 0.6842(4) -0.0274(3) 0.5444(3) 0.102(2) Uani 1 1 d . U . . .
H31 H 0.656894 -0.065064 0.553434 0.123 Uiso 1 1 calc R U . . .
C125 C 0.5722(4) -0.0321(4) 0.1462(3) 0.106(2) Uani 1 1 d . U . . .
H125 H 0.599883 -0.022441 0.175621 0.127 Uiso 1 1 calc R U . . .
C63 C 0.3456(3) 0.4553(4) 0.0993(2) 0.092(2) Uani 1 1 d . U . . .
H63 H 0.326904 0.456158 0.065131 0.110 Uiso 1 1 calc R U . . .
C127 C 0.8896(3) 0.1844(4) -0.0365(2) 0.0826(17) Uani 1 1 d . U . . .
C2 C 0.4433(4) 0.1265(4) 0.1091(3) 0.0910(19) Uani 1 1 d . U . . .
C129 C 0.3304(4) 0.2173(4) 0.3010(3) 0.109(3) Uani 1 1 d . U . . .
H12A H 0.311105 0.233414 0.267815 0.164 Uiso 1 1 calc R U . . .
H12B H 0.317514 0.170593 0.306828 0.164 Uiso 1 1 calc R U . . .
H12C H 0.382423 0.219798 0.299922 0.164 Uiso 1 1 calc R U . . .
C65 C 0.7305(4) 0.2620(4) 0.6249(3) 0.098(2) Uani 1 1 d . U . . .
H65 H 0.700595 0.254907 0.654759 0.117 Uiso 1 1 calc R U . . .
C131 C 0.7347(4) 0.0761(5) -0.0741(3) 0.106(2) Uani 1 1 d . U . . .
H131 H 0.744810 0.092922 -0.108156 0.127 Uiso 1 1 calc R U . . .
C33 C 0.3847(4) 0.1103(4) 0.1390(4) 0.110(2) Uani 1 1 d . U . . .
C133 C 0.7505(4) -0.0701(3) 0.1075(3) 0.095(2) Uani 1 1 d . U . . .
C67 C 0.8939(5) -0.0920(4) 0.2866(3) 0.107(2) Uani 1 1 d . U . . .
C135 C 0.6948(5) 0.6568(3) 0.2386(3) 0.097(2) Uani 1 1 d . U . . .
C17 C 0.7553(4) -0.0289(3) 0.5542(3) 0.102(3) Uani 1 1 d . U . . .
H17 H 0.777145 -0.068279 0.568825 0.123 Uiso 1 1 calc R U . . .
C137 C 0.8688(6) -0.1139(4) 0.1314(4) 0.117(3) Uani 1 1 d . U . . .
C69 C 0.8361(6) -0.1318(3) 0.2913(3) 0.113(2) Uani 1 1 d . U . . .
C139 C 0.3904(3) 0.1029(5) 0.1912(4) 0.110(2) Uani 1 1 d . U . . .
C35 C 0.6167(4) 0.2125(4) -0.0242(3) 0.106(2) Uani 1 1 d . U . . .
H35A H 0.600360 0.253238 -0.042676 0.159 Uiso 1 1 calc R U . . .
H35B H 0.642033 0.224863 0.007126 0.159 Uiso 1 1 calc R U . . .
H35C H 0.575524 0.186181 -0.014154 0.159 Uiso 1 1 calc R U . . .
C141 C 0.5103(4) 0.6322(4) 0.3174(3) 0.101(2) Uani 1 1 d . U . . .
C71 C 0.5039(5) -0.0514(4) 0.1545(4) 0.132(3) Uani 1 1 d . U . . .
C143 C 0.4586(5) 0.6787(4) 0.3016(3) 0.111(2) Uani 1 1 d . U . . .
H143 H 0.463078 0.725124 0.308779 0.133 Uiso 1 1 calc R U . . .
C9 C 0.9706(5) -0.0457(5) 0.1251(4) 0.126(3) Uani 1 1 d . U . . .
H9A H 0.963183 -0.036582 0.087963 0.189 Uiso 1 1 calc R U . . .
H9B H 1.021880 -0.048725 0.131733 0.189 Uiso 1 1 calc R U . . .
H9C H 0.948163 -0.009141 0.146035 0.189 Uiso 1 1 calc R U . . .
C145 C 0.9332(4) 0.6035(5) 0.3143(4) 0.123(3) Uani 1 1 d . U . . .
H14A H 0.931437 0.621120 0.278555 0.185 Uiso 1 1 calc R U . . .
H14B H 0.911939 0.637077 0.338557 0.185 Uiso 1 1 calc R U . . .
H14C H 0.906487 0.562311 0.316748 0.185 Uiso 1 1 calc R U . . .
C73 C 0.3997(6) 0.6569(4) 0.2749(3) 0.115(3) Uani 1 1 d . U . . .
H73 H 0.363849 0.688913 0.264470 0.139 Uiso 1 1 calc R U . . .
C147 C 0.5632(5) -0.0389(5) 0.0550(3) 0.120(3) Uani 1 1 d . U . . .
H147 H 0.583175 -0.036160 0.020604 0.144 Uiso 1 1 calc R U . . .
C37 C 0.8469(7) -0.1730(5) 0.1403(5) 0.174(5) Uani 1 1 d . U . . .
H37 H 0.879007 -0.207941 0.151502 0.209 Uiso 1 1 calc R U . . .
C149 C 0.4647(5) -0.0645(5) 0.1145(5) 0.141(3) Uani 1 1 d . U . . .
H149 H 0.417727 -0.079491 0.120398 0.169 Uiso 1 1 calc R U . . .
C75 C 0.5795(6) 0.7209(5) 0.3531(5) 0.174(5) Uani 1 1 d . U . . .
H75A H 0.574856 0.744866 0.319788 0.260 Uiso 1 1 calc R U . . .
H75B H 0.627033 0.727188 0.366903 0.260 Uiso 1 1 calc R U . . .
H75C H 0.543216 0.738717 0.378142 0.260 Uiso 1 1 calc R U . . .
C151 C 0.4411(3) 0.4752(3) 0.15751(18) 0.0604(13) Uani 1 1 d . U . . .
H151 H 0.488233 0.488701 0.163152 0.073 Uiso 1 1 calc R U . . .
C19 C 0.5319(7) -0.0738(9) 0.2556(5) 0.266(9) Uani 1 1 d . U . . .
H19A H 0.547894 -0.027902 0.259103 0.400 Uiso 1 1 d R U . . .
H19B H 0.571754 -0.103192 0.243043 0.400 Uiso 1 1 d R U . . .
H19C H 0.514644 -0.089992 0.289613 0.400 Uiso 1 1 d R U . . .
C153 C 0.7259(6) -0.1332(4) 0.1170(5) 0.157(4) Uani 1 1 d . U . . .
H153 H 0.677058 -0.142523 0.113009 0.188 Uiso 1 1 calc R U . . .
C77 C 0.4905(5) -0.0569(5) 0.0636(5) 0.146(4) Uani 1 1 d . U . . .
H77 H 0.460483 -0.063596 0.034833 0.175 Uiso 1 1 calc R U . . .
C155 C 0.7771(8) -0.1847(4) 0.1333(5) 0.174(5) Uani 1 1 d . U . . .
H155 H 0.761111 -0.228791 0.139426 0.209 Uiso 1 1 calc R U . . .
Cu13 Cu 0.70507(2) 0.32124(2) 0.12466(2) 0.05111(14) Uani 0.532(3) 1 d . U P A 2
Cu12 Cu 0.59253(3) 0.16401(3) 0.30402(2) 0.06471(16) Uani 0.392(3) 1 d . U P A 4
Cu2 Cu 0.89925(3) 0.15205(2) 0.24987(2) 0.05818(14) Uani 0.423(3) 1 d . U P A 6
Cu14 Cu 0.76539(2) 0.39654(3) 0.33718(2) 0.05237(15) Uani 0.654(3) 1 d . U P A 8

loop_
_atom_site_aniso_label
_atom_site_aniso_U_11
_atom_site_aniso_U_22
_atom_site_aniso_U_33
_atom_site_aniso_U_23
_atom_site_aniso_U_13
_atom_site_aniso_U_12
Ag1 0.03522(14) 0.03945(16) 0.03541(16) -0.00253(12) -0.00390(12) -0.00324(12)
Ag4 0.03363(14) 0.04162(17) 0.03726(16) -0.00311(13) -0.00191(12) -0.00166(12)
Ag6 0.03814(15) 0.03922(17) 0.03815(16) -0.00229(13) -0.00058(12) -0.00083(12)
Ag8 0.03862(15) 0.04248(17) 0.03800(16) -0.00301(13) 0.00227(12) -0.00730(13)
Ag10 0.03614(15) 0.0533(2) 0.03866(17) -0.00372(14) -0.00042(12) -0.01060(13)
Ag5 0.04078(16) 0.04111(18) 0.04727(18) -0.00094(14) -0.00063(13) -0.00680(13)
Ag3 0.04065(16) 0.0572(2) 0.04261(18) 0.00304(15) -0.00282(13) -0.00673(14)
Ag7 0.05018(18) 0.0491(2) 0.0535(2) 0.00224(16) -0.00108(15) -0.00224(15)
Ag11 0.03819(17) 0.0852(3) 0.0482(2) 0.00189(18) -0.00233(14) -0.00391(17)
Ag9 0.0661(2) 0.0548(2) 0.0603(2) -0.00564(18) 0.00019(18) -0.00865(18)
Ag13 0.0426(2) 0.0520(3) 0.0590(3) -0.0058(2) 0.00095(19) -0.00571(18)
Ag2 0.0630(3) 0.0580(3) 0.0534(3) -0.0006(2) 0.0019(2) -0.0034(2)
Ag12 0.0632(3) 0.0657(3) 0.0662(3) -0.0007(2) -0.0065(2) -0.0112(2)
Ag14 0.0463(3) 0.0595(3) 0.0517(3) 0.0047(2) -0.0026(2) -0.0058(2)
S1 0.0373(5) 0.0441(6) 0.0434(6) 0.0038(4) -0.0004(4) -0.0037(4)
S4 0.0395(5) 0.0537(6) 0.0366(5) -0.0009(5) -0.0048(4) -0.0135(4)
S6 0.0476(5) 0.0450(6) 0.0367(5) -0.0035(4) 0.0003(4) 0.0027(4)
S8 0.0385(5) 0.0437(6) 0.0510(6) -0.0047(5) -0.0003(4) 0.0002(4)
S10 0.0523(6) 0.0556(6) 0.0405(6) -0.0080(5) 0.0003(5) -0.0155(5)
S12 0.0382(5) 0.0528(7) 0.0510(6) -0.0030(5) 0.0041(5) -0.0007(5)
S3 0.0369(5) 0.0656(7) 0.0484(5) -0.0058(5) -0.0084(4) -0.0002(5)
S7 0.0582(6) 0.0468(6) 0.0504(7) 0.0045(5) -0.0023(5) -0.0128(5)
S2 0.0389(5) 0.0555(7) 0.0516(6) 0.0096(5) -0.0020(4) -0.0010(5)
P1 0.0383(5) 0.0615(7) 0.0386(6) 0.0089(5) -0.0047(4) -0.0100(5)
S9 0.0389(5) 0.0838(9) 0.0458(6) 0.0059(6) 0.0030(5) -0.0064(5)
S5 0.0720(8) 0.0420(6) 0.0515(7) -0.0039(5) -0.0025(6) 0.0036(5)
P4 0.0453(6) 0.0510(7) 0.0514(7) 0.0077(5) -0.0010(5) -0.0026(5)
S11 0.0508(6) 0.0635(8) 0.0670(8) -0.0171(6) 0.0015(5) -0.0222(6)
P2 0.0376(5) 0.0905(10) 0.0363(6) -0.0057(6) -0.0019(5) 0.0040(6)
P3 0.0787(9) 0.0632(9) 0.0779(10) -0.0251(8) 0.0148(8) -0.0246(7)
F1 0.0510(14) 0.0587(16) 0.0470(14) -0.0032(12) -0.0078(11) -0.0063(12)
F4 0.0673(17) 0.0640(18) 0.0524(16) -0.0015(13) -0.0046(13) 0.0062(14)
F6 0.0613(16) 0.0581(17) 0.0528(16) -0.0052(13) -0.0081(12) -0.0072(13)
F8 0.0513(15) 0.080(2) 0.074(2) 0.0153(16) 0.0115(14) 0.0110(14)
F10 0.0615(16) 0.0699(19) 0.0659(18) 0.0054(15) -0.0019(14) -0.0066(14)
F12 0.0722(18) 0.0654(18) 0.0548(17) -0.0003(14) -0.0207(14) -0.0029(14)
F14 0.0555(15) 0.090(2) 0.0474(15) -0.0012(15) 0.0023(12) -0.0082(14)
F16 0.0444(14) 0.093(2) 0.0657(18) 0.0094(16) -0.0130(13) -0.0104(14)
F18 0.0508(15) 0.104(2) 0.0470(15) 0.0011(15) -0.0015(12) -0.0107(15)
F20 0.085(2) 0.073(2) 0.0545(17) 0.0068(15) 0.0052(15) -0.0018(16)
F22 0.0581(16) 0.111(3) 0.0532(17) -0.0312(17) 0.0051(13) -0.0178(16)
F24 0.0636(17) 0.0606(19) 0.099(2) -0.0025(17) -0.0053(17) -0.0071(14)
F26 0.0573(16) 0.080(2) 0.071(2) 0.0099(16) 0.0088(14) -0.0107(15)
F28 0.0729(19) 0.070(2) 0.077(2) 0.0039(16) 0.0035(16) 0.0021(16)
F30 0.089(2) 0.0529(18) 0.080(2) -0.0203(15) -0.0036(17) -0.0029(15)
F32 0.0676(19) 0.101(3) 0.0576(18) -0.0109(17) -0.0061(15) 0.0101(17)
F34 0.087(2) 0.071(2) 0.0606(19) 0.0013(15) -0.0094(16) 0.0105(16)
F36 0.076(2) 0.093(3) 0.072(2) -0.0123(18) -0.0003(16) -0.0084(18)
F38 0.080(2) 0.142(3) 0.0448(17) -0.0071(19) -0.0134(15) -0.002(2)
F40 0.0604(18) 0.150(3) 0.064(2) -0.014(2) -0.0225(15) -0.035(2)
F42 0.096(2) 0.105(3) 0.0518(18) 0.0011(17) 0.0152(17) -0.012(2)
F44 0.094(2) 0.070(2) 0.090(2) -0.0130(18) -0.0239(19) -0.0264(18)
F46 0.120(3) 0.0485(18) 0.089(2) -0.0079(16) -0.007(2) -0.0184(18)
F48 0.098(3) 0.108(3) 0.076(2) 0.012(2) -0.0276(19) -0.040(2)
O1 0.061(2) 0.100(3) 0.0476(19) 0.0264(19) -0.0143(16) -0.0191(19)
F50 0.103(3) 0.078(2) 0.090(2) 0.0179(19) 0.027(2) 0.043(2)
F52 0.0634(18) 0.078(2) 0.117(3) 0.016(2) -0.0039(19) -0.0248(16)
F54 0.081(2) 0.192(5) 0.061(2) -0.062(2) 0.0001(17) -0.045(3)
F56 0.096(2) 0.065(2) 0.101(3) 0.0061(19) 0.013(2) -0.0161(18)
O4 0.077(2) 0.070(2) 0.077(3) -0.023(2) -0.004(2) -0.011(2)
F58 0.0439(15) 0.141(3) 0.082(2) 0.006(2) -0.0101(15) -0.0230(18)
F60 0.0392(15) 0.141(3) 0.108(3) 0.047(2) 0.0059(16) 0.0105(17)
F15 0.096(3) 0.068(2) 0.125(3) 0.008(2) -0.030(2) 0.0135(19)
F31 0.123(3) 0.119(3) 0.064(2) 0.017(2) 0.028(2) -0.005(2)
F2 0.152(4) 0.081(2) 0.074(2) 0.0216(19) -0.044(2) 0.012(2)
F33 0.078(2) 0.146(4) 0.096(3) -0.021(3) 0.023(2) -0.050(2)
F17 0.0584(19) 0.156(4) 0.111(3) 0.047(3) -0.0342(19) -0.038(2)
F35 0.0599(18) 0.148(4) 0.072(2) -0.009(2) -0.0319(16) -0.015(2)
F9 0.073(2) 0.185(4) 0.075(2) 0.020(3) 0.0301(19) -0.002(2)
O6 0.070(2) 0.097(3) 0.077(3) 0.032(2) 0.011(2) 0.024(2)
F37 0.090(3) 0.105(3) 0.111(3) -0.019(2) 0.028(2) 0.018(2)
F19 0.081(2) 0.113(3) 0.120(3) 0.035(3) 0.024(2) -0.020(2)
F39 0.133(3) 0.115(3) 0.099(3) -0.065(3) -0.013(3) 0.036(3)
F5 0.115(3) 0.066(2) 0.130(3) 0.012(2) -0.019(3) 0.016(2)
O8 0.055(2) 0.094(3) 0.092(3) 0.026(2) 0.010(2) 0.016(2)
F41 0.113(3) 0.141(4) 0.101(3) -0.037(3) -0.044(3) 0.001(3)
F21 0.150(4) 0.146(4) 0.103(3) -0.012(3) 0.075(3) 0.045(3)
O10 0.083(3) 0.132(4) 0.0372(19) 0.000(2) -0.0057(18) 0.017(2)
O12 0.060(2) 0.079(3) 0.147(4) 0.033(3) -0.004(2) -0.025(2)
C1 0.046(2) 0.057(3) 0.036(2) 0.0094(18) -0.0052(17) -0.0191(18)
C4 0.043(2) 0.053(2) 0.0304(19) 0.0037(17) -0.0027(16) -0.0219(17)
O3 0.088(3) 0.108(4) 0.073(3) -0.026(2) 0.002(2) -0.020(2)
F43 0.117(3) 0.191(5) 0.068(2) -0.031(3) -0.001(2) 0.075(3)
F11 0.175(4) 0.066(2) 0.133(4) 0.011(2) 0.017(3) -0.040(3)
F45 0.194(5) 0.048(2) 0.108(3) 0.022(2) -0.033(3) -0.001(2)
C6 0.050(2) 0.086(4) 0.039(2) -0.010(2) 0.0041(19) -0.024(2)
O7 0.064(2) 0.125(4) 0.107(4) 0.004(3) 0.016(2) -0.020(3)
C8 0.040(2) 0.061(3) 0.045(2) -0.004(2) -0.0092(17) 0.0047(19)
C10 0.041(2) 0.064(3) 0.037(2) -0.0059(19) -0.0067(17) 0.0056(19)
F23 0.220(5) 0.084(3) 0.086(3) 0.029(2) 0.003(3) 0.039(3)
C12 0.047(2) 0.069(3) 0.045(2) -0.006(2) -0.0005(18) 0.001(2)
F47 0.115(3) 0.222(6) 0.068(2) -0.049(3) 0.028(2) 0.046(3)
C14 0.060(3) 0.070(3) 0.045(3) -0.004(2) 0.004(2) -0.014(2)
C16 0.037(2) 0.059(3) 0.049(2) -0.004(2) 0.0063(18) 0.0044(18)
C18 0.046(2) 0.075(3) 0.041(2) 0.011(2) -0.0056(18) -0.018(2)
F3 0.111(3) 0.089(3) 0.200(5) 0.036(3) 0.006(3) -0.054(2)
C20 0.041(2) 0.067(3) 0.040(2) 0.008(2) 0.0001(17) -0.007(2)
C22 0.0341(19) 0.070(3) 0.040(2) 0.009(2) -0.0053(16) -0.0102(19)
C24 0.055(3) 0.102(4) 0.043(3) 0.001(2) -0.014(2) -0.031(3)
C26 0.047(2) 0.073(3) 0.041(2) 0.016(2) -0.0006(18) -0.011(2)
C28 0.049(2) 0.057(3) 0.042(2) -0.0077(19) 0.0015(18) -0.0202(19)
C30 0.044(2) 0.058(3) 0.051(2) -0.008(2) 0.0010(19) -0.0004(19)
C32 0.048(2) 0.044(2) 0.038(2) 0.0023(17) 0.0033(17) -0.0004(18)
C34 0.038(2) 0.057(3) 0.054(3) 0.023(2) -0.0019(18) -0.0044(18)
C36 0.054(2) 0.051(2) 0.045(2) -0.0011(19) 0.0001(19) -0.005(2)
C38 0.034(2) 0.077(3) 0.050(3) 0.016(2) -0.0022(18) -0.005(2)
F49 0.189(5) 0.072(3) 0.151(4) -0.024(3) 0.007(4) -0.059(3)
C40 0.045(2) 0.065(3) 0.065(3) 0.027(2) 0.003(2) 0.004(2)
C42 0.063(3) 0.050(3) 0.050(3) 0.002(2) 0.008(2) -0.014(2)
C44 0.042(2) 0.078(3) 0.046(2) -0.002(2) -0.0055(18) -0.001(2)
C46 0.062(3) 0.058(3) 0.042(2) 0.005(2) -0.005(2) 0.002(2)
C48 0.063(3) 0.114(5) 0.034(2) -0.018(3) -0.001(2) -0.032(3)
F25 0.139(4) 0.297(8) 0.074(3) 0.043(4) 0.059(3) 0.094(5)
F51 0.160(4) 0.055(2) 0.172(5) 0.034(3) 0.003(3) -0.022(2)
C50 0.038(2) 0.075(3) 0.045(2) 0.014(2) -0.0045(18) -0.007(2)
C52 0.036(2) 0.110(4) 0.043(3) 0.008(3) -0.0001(19) 0.006(2)
C54 0.038(2) 0.066(3) 0.043(2) 0.011(2) -0.0014(17) -0.0125(19)
F13 0.178(5) 0.122(4) 0.146(4) 0.011(3) 0.075(4) 0.093(4)
C56 0.049(2) 0.045(2) 0.051(2) -0.0050(19) 0.0127(18) -0.0013(18)
C58 0.043(2) 0.087(3) 0.044(3) 0.001(2) -0.0012(19) 0.004(2)
C60 0.052(2) 0.063(3) 0.055(3) 0.022(2) -0.006(2) -0.008(2)
C62 0.051(2) 0.053(3) 0.071(3) 0.017(2) 0.001(2) -0.006(2)
C64 0.047(2) 0.068(3) 0.048(3) -0.002(2) -0.004(2) -0.005(2)
C66 0.060(3) 0.070(3) 0.056(3) -0.013(2) -0.008(2) -0.003(2)
F53 0.117(3) 0.164(4) 0.083(3) -0.013(3) 0.054(2) 0.006(3)
C68 0.066(3) 0.053(3) 0.063(3) 0.000(2) 0.000(2) -0.007(2)
C70 0.035(2) 0.078(3) 0.064(3) 0.014(2) -0.002(2) -0.001(2)
F27 0.062(2) 0.215(6) 0.187(5) -0.063(4) 0.024(3) -0.061(3)
C72 0.046(2) 0.056(3) 0.057(3) 0.015(2) -0.0036(19) -0.0034(19)
F55 0.115(4) 0.230(6) 0.144(4) 0.097(4) 0.074(3) 0.012(4)
C74 0.060(3) 0.086(4) 0.041(2) -0.009(2) -0.009(2) 0.003(3)
C76 0.098(3) 0.034(2) 0.047(3) -0.005(2) -0.003(2) 0.007(2)
C78 0.053(2) 0.062(3) 0.044(2) 0.002(2) -0.0011(19) -0.002(2)
O2 0.122(4) 0.117(4) 0.074(3) 0.000(3) 0.006(3) -0.013(3)
C80 0.049(2) 0.060(3) 0.061(3) 0.023(2) 0.000(2) 0.002(2)
C82 0.044(2) 0.067(3) 0.041(2) 0.014(2) -0.0076(18) -0.015(2)
C84 0.042(2) 0.119(4) 0.046(3) 0.008(3) 0.001(2) 0.016(3)
C86 0.054(3) 0.076(3) 0.058(3) 0.025(3) -0.005(2) -0.010(2)
C88 0.053(3) 0.070(3) 0.055(3) -0.006(2) 0.001(2) -0.010(2)
C90 0.074(3) 0.051(3) 0.052(3) -0.003(2) 0.013(2) 0.012(2)
C92 0.040(2) 0.094(4) 0.078(3) 0.040(3) 0.002(2) -0.001(2)
C94 0.050(2) 0.072(3) 0.051(3) 0.010(2) -0.006(2) -0.016(2)
C96 0.052(2) 0.071(3) 0.047(3) 0.008(2) -0.006(2) -0.018(2)
C98 0.067(3) 0.063(3) 0.075(3) 0.003(3) 0.016(3) 0.017(3)
C100 0.064(3) 0.098(4) 0.047(3) 0.005(3) -0.009(2) -0.021(3)
C102 0.065(3) 0.089(4) 0.035(2) -0.006(2) 0.006(2) 0.006(3)
C104 0.034(2) 0.108(4) 0.038(2) -0.009(2) 0.0000(18) 0.002(2)
C106 0.051(2) 0.053(3) 0.061(3) 0.012(2) 0.003(2) -0.003(2)
F7 0.074(2) 0.189(5) 0.203(5) -0.081(4) -0.050(3) -0.023(3)
F57 0.182(5) 0.084(3) 0.221(6) 0.038(4) -0.075(5) 0.030(3)
C108 0.037(2) 0.086(4) 0.061(3) 0.002(3) 0.002(2) -0.001(2)
C110 0.060(3) 0.069(3) 0.054(3) -0.021(2) -0.009(2) 0.011(2)
C112 0.043(2) 0.095(4) 0.040(2) -0.015(2) -0.0027(18) 0.013(2)
C114 0.059(3) 0.069(3) 0.063(3) 0.016(3) -0.011(2) -0.001(2)
C116 0.069(3) 0.091(4) 0.074(4) -0.038(3) 0.008(3) -0.023(3)
C118 0.041(2) 0.093(4) 0.067(3) -0.005(3) -0.006(2) -0.008(2)
F29 0.265(7) 0.051(2) 0.148(4) 0.024(3) 0.036(4) -0.017(3)
C120 0.040(2) 0.122(4) 0.062(3) -0.002(3) 0.000(2) -0.017(3)
C122 0.071(3) 0.053(3) 0.073(3) -0.008(2) 0.010(3) -0.013(2)
C124 0.037(2) 0.113(4) 0.054(3) -0.002(3) 0.005(2) 0.001(3)
C126 0.070(3) 0.068(3) 0.058(3) 0.016(2) -0.002(2) -0.019(3)
C128 0.052(3) 0.073(4) 0.078(3) -0.032(3) 0.000(2) -0.022(2)
C130 0.052(3) 0.101(4) 0.058(3) -0.012(3) -0.021(2) -0.005(3)
C132 0.047(3) 0.157(5) 0.047(3) -0.023(3) 0.009(2) -0.017(3)
O9 0.099(4) 0.142(5) 0.196(6) -0.111(5) 0.017(4) -0.023(3)
C134 0.086(4) 0.048(3) 0.059(3) -0.003(2) -0.003(3) -0.007(2)
C136 0.055(3) 0.066(3) 0.074(3) 0.033(2) 0.010(2) 0.008(2)
C138 0.075(3) 0.108(5) 0.050(3) -0.006(3) -0.008(2) -0.037(3)
F59 0.264(7) 0.052(2) 0.189(6) 0.044(3) -0.043(5) -0.001(3)
C140 0.049(3) 0.126(5) 0.070(4) 0.031(3) 0.013(3) 0.003(3)
C142 0.095(4) 0.059(3) 0.050(3) 0.011(2) -0.013(3) 0.008(3)
C144 0.069(3) 0.082(4) 0.048(3) 0.000(2) 0.000(2) -0.027(3)
C146 0.065(3) 0.082(4) 0.055(3) -0.003(3) 0.008(2) 0.000(3)
C148 0.044(2) 0.097(4) 0.045(3) 0.010(2) 0.000(2) -0.007(2)
C150 0.065(3) 0.082(4) 0.062(3) 0.023(3) -0.016(2) -0.021(3)
C152 0.105(4) 0.044(3) 0.067(3) -0.006(2) 0.007(3) -0.005(3)
C154 0.064(3) 0.056(3) 0.087(4) 0.010(3) 0.005(3) -0.015(2)
C156 0.105(4) 0.048(3) 0.084(4) 0.002(3) -0.011(3) 0.018(3)
C39 0.060(3) 0.069(3) 0.097(4) 0.024(3) 0.005(3) -0.012(2)
C79 0.047(3) 0.149(5) 0.051(3) -0.007(3) 0.003(2) -0.028(3)
C5 0.080(4) 0.094(4) 0.048(3) 0.005(3) 0.014(3) -0.012(3)
C81 0.045(3) 0.121(5) 0.048(3) -0.020(3) 0.001(2) -0.007(3)
C41 0.080(4) 0.090(4) 0.060(3) -0.027(3) 0.008(3) -0.028(3)
C83 0.093(4) 0.070(4) 0.100(5) -0.016(3) 0.003(4) -0.027(3)
C21 0.058(3) 0.126(5) 0.061(3) -0.001(3) -0.011(2) -0.031(3)
O5 0.164(5) 0.110(4) 0.131(5) 0.009(4) 0.030(4) 0.066(4)
C85 0.052(3) 0.134(5) 0.052(3) 0.003(3) 0.008(2) 0.004(3)
C43 0.045(2) 0.093(4) 0.054(3) 0.001(3) -0.009(2) -0.016(2)
C87 0.067(3) 0.104(5) 0.040(2) -0.012(3) -0.006(2) 0.019(3)
C11 0.062(3) 0.079(4) 0.079(3) -0.029(3) -0.006(3) -0.018(3)
C89 0.096(4) 0.114(5) 0.046(3) 0.010(3) 0.004(3) 0.000(4)
C45 0.101(4) 0.085(4) 0.058(3) 0.004(3) 0.024(3) -0.009(3)
C91 0.060(3) 0.104(4) 0.064(3) -0.031(3) 0.016(2) 0.000(3)
C23 0.059(3) 0.080(4) 0.081(4) 0.024(3) -0.018(3) -0.004(3)
C93 0.066(4) 0.203(6) 0.055(4) 0.039(4) 0.029(3) 0.049(4)
C47 0.085(4) 0.100(4) 0.075(4) -0.014(3) 0.037(3) 0.021(3)
C95 0.063(3) 0.089(4) 0.075(4) -0.015(3) 0.010(3) 0.001(3)
C3 0.089(4) 0.087(4) 0.092(4) -0.034(4) 0.015(3) -0.041(3)
C97 0.046(2) 0.108(5) 0.081(4) 0.043(3) -0.020(2) -0.022(3)
C49 0.073(4) 0.107(5) 0.102(5) 0.049(4) 0.006(3) 0.021(4)
C99 0.089(4) 0.076(4) 0.083(4) 0.022(3) 0.016(3) 0.020(3)
C25 0.090(4) 0.052(3) 0.087(4) 0.005(3) -0.005(3) -0.001(3)
C101 0.061(3) 0.164(6) 0.055(3) -0.003(4) 0.007(3) 0.048(4)
C51 0.072(4) 0.142(5) 0.051(3) -0.026(3) 0.007(3) 0.029(4)
C103 0.041(2) 0.151(6) 0.050(3) -0.016(3) -0.005(2) 0.010(3)
C13 0.058(3) 0.101(5) 0.099(4) -0.028(4) 0.008(3) -0.032(3)
C105 0.060(3) 0.074(4) 0.103(5) 0.044(3) 0.001(3) -0.002(3)
C53 0.078(4) 0.106(5) 0.070(4) -0.022(3) 0.003(3) -0.022(3)
C107 0.133(6) 0.064(3) 0.067(4) 0.013(3) 0.022(3) 0.016(3)
C27 0.077(4) 0.092(4) 0.070(4) -0.039(3) -0.007(3) 0.024(3)
C109 0.094(4) 0.086(4) 0.101(4) 0.002(3) 0.040(4) 0.044(4)
C55 0.048(3) 0.204(8) 0.054(3) -0.023(4) -0.015(2) 0.008(4)
C111 0.089(4) 0.063(3) 0.114(5) 0.012(3) 0.012(4) -0.031(3)
C7 0.052(3) 0.083(4) 0.081(4) 0.032(3) -0.004(2) 0.007(3)
C113 0.130(5) 0.054(3) 0.080(4) -0.014(3) 0.026(4) 0.010(3)
C57 0.053(3) 0.088(4) 0.139(6) 0.031(4) -0.005(3) -0.015(3)
C115 0.093(4) 0.091(4) 0.067(4) -0.023(3) 0.011(3) -0.005(3)
C29 0.114(5) 0.044(3) 0.069(3) 0.014(2) -0.008(3) 0.003(3)
C117 0.110(4) 0.046(3) 0.109(5) 0.015(3) 0.005(4) -0.015(3)
C59 0.076(4) 0.148(6) 0.082(4) -0.041(4) 0.013(4) 0.002(4)
C119 0.081(4) 0.117(6) 0.088(4) -0.039(4) 0.004(3) 0.002(4)
C15 0.069(4) 0.173(6) 0.083(4) 0.050(4) 0.034(4) 0.019(4)
C121 0.150(5) 0.054(3) 0.087(5) 0.003(3) 0.003(4) -0.019(3)
C61 0.125(5) 0.096(4) 0.056(4) 0.000(3) -0.016(4) 0.023(4)
C123 0.111(5) 0.056(3) 0.095(4) -0.010(3) 0.022(3) -0.024(3)
O11 0.177(6) 0.199(7) 0.198(6) -0.087(6) 0.103(5) -0.130(6)
C31 0.076(4) 0.070(4) 0.160(7) 0.051(4) 0.007(4) -0.015(3)
C125 0.111(5) 0.089(5) 0.119(5) -0.035(4) 0.042(4) -0.054(4)
C63 0.066(3) 0.160(7) 0.049(3) -0.025(4) -0.016(2) 0.020(4)
C127 0.076(4) 0.110(5) 0.061(3) -0.010(3) 0.026(3) -0.003(3)
C2 0.081(4) 0.096(5) 0.097(4) -0.039(4) -0.023(3) -0.009(3)
C129 0.065(4) 0.121(6) 0.142(7) -0.016(5) 0.011(4) -0.024(4)
C65 0.124(6) 0.105(5) 0.063(4) -0.006(3) 0.033(4) -0.013(4)
C131 0.081(5) 0.150(7) 0.086(5) -0.019(4) 0.016(4) -0.007(4)
C33 0.065(3) 0.130(6) 0.138(5) -0.057(5) -0.025(4) -0.024(4)
C133 0.128(5) 0.051(3) 0.105(5) -0.027(3) 0.048(4) -0.025(3)
C67 0.143(6) 0.061(4) 0.116(6) 0.018(4) -0.029(5) 0.019(4)
C135 0.145(6) 0.044(3) 0.099(5) 0.008(3) 0.036(4) -0.008(3)
C17 0.078(4) 0.071(4) 0.157(7) 0.059(4) 0.000(4) -0.003(3)
C137 0.157(6) 0.067(4) 0.121(6) -0.003(4) 0.056(5) 0.031(4)
C69 0.184(6) 0.043(3) 0.114(6) 0.018(4) -0.018(6) 0.001(4)
C139 0.054(3) 0.144(7) 0.134(5) -0.049(5) 0.008(3) -0.040(4)
C35 0.106(6) 0.130(7) 0.082(5) -0.010(4) -0.009(4) 0.001(5)
C141 0.096(4) 0.121(5) 0.086(5) -0.051(4) 0.038(3) -0.018(4)
C71 0.124(6) 0.103(6) 0.171(7) -0.047(6) 0.057(5) -0.069(5)
C143 0.159(7) 0.091(5) 0.081(5) -0.018(4) 0.041(4) -0.012(4)
C9 0.117(6) 0.123(6) 0.135(8) -0.019(6) -0.016(6) 0.039(5)
C145 0.106(5) 0.139(8) 0.125(7) -0.046(6) 0.008(5) 0.002(5)
C73 0.173(8) 0.101(5) 0.070(5) 0.004(4) -0.004(5) 0.020(5)
C147 0.122(6) 0.140(7) 0.101(5) -0.033(5) 0.009(4) -0.069(5)
C37 0.204(8) 0.074(5) 0.236(12) 0.023(7) 0.099(10) 0.034(6)
C149 0.099(6) 0.129(7) 0.197(8) -0.001(7) 0.030(5) -0.052(5)
C75 0.194(11) 0.147(8) 0.181(11) -0.082(8) 0.057(9) -0.061(8)
C151 0.051(3) 0.090(4) 0.039(2) -0.011(2) -0.0070(19) 0.012(2)
C19 0.163(11) 0.47(3) 0.173(10) -0.109(13) 0.053(7) -0.164(14)
C153 0.172(8) 0.050(4) 0.247(11) -0.035(5) 0.077(8) -0.022(4)
C77 0.129(6) 0.148(8) 0.168(7) -0.018(7) -0.013(6) -0.080(6)
C155 0.239(10) 0.051(5) 0.228(12) 0.012(6) 0.078(10) -0.008(6)
Cu13 0.0426(2) 0.0520(3) 0.0590(3) -0.0058(2) 0.00095(19) -0.00571(18)
Cu12 0.0632(3) 0.0657(3) 0.0662(3) -0.0007(2) -0.0065(2) -0.0112(2)
Cu2 0.0630(3) 0.0580(3) 0.0534(3) -0.0006(2) 0.0019(2) -0.0034(2)
Cu14 0.0463(3) 0.0595(3) 0.0517(3) 0.0047(2) -0.0026(2) -0.0058(2)

loop_
_atom_type_symbol
_atom_type_description
_atom_type_scat_dispersion_real
_atom_type_scat_dispersion_imag
_atom_type_scat_source
C C 0.0033 0.0016 'International Tables Vol C Tables 4.2.6.8 and 6.1.1.4'
H H 0.0000 0.0000 'International Tables Vol C Tables 4.2.6.8 and 6.1.1.4'
Ag Ag -0.8971 1.1015 'International Tables Vol C Tables 4.2.6.8 and 6.1.1.4'
Cl Cl 0.1484 0.1585 'International Tables Vol C Tables 4.2.6.8 and 6.1.1.4'
Cu Cu 0.3201 1.2651 'International Tables Vol C Tables 4.2.6.8 and 6.1.1.4'
F F 0.0171 0.0103 'International Tables Vol C Tables 4.2.6.8 and 6.1.1.4'
O O 0.0106 0.0060 'International Tables Vol C Tables 4.2.6.8 and 6.1.1.4'
P P 0.1023 0.0942 'International Tables Vol C Tables 4.2.6.8 and 6.1.1.4'
S S 0.1246 0.1234 'International Tables Vol C Tables 4.2.6.8 and 6.1.1.4'

loop_
_geom_angle_atom_site_label_1
_geom_angle_atom_site_label_2
_geom_angle_atom_site_label_3
_geom_angle
_geom_angle_site_symmetry_1
_geom_angle_site_symmetry_3
_geom_angle_publ_flag
Ag4 Ag1 Ag6 59.978(11) . . ?
Ag4 Ag1 Ag8 60.660(11) . . ?
Ag4 Ag1 Ag10 90.153(13) . . ?
Ag4 Ag1 Ag13 120.738(15) . . ?
Ag4 Ag1 Ag14 60.573(13) . . ?
Ag4 Ag1 Cu13 120.738(15) . . ?
Ag4 Ag1 Cu14 60.573(13) . . ?
Ag6 Ag1 Ag13 60.781(12) . . ?
Ag6 Ag1 Ag14 120.548(15) . . ?
Ag6 Ag1 Cu13 60.781(12) . . ?
Ag6 Ag1 Cu14 120.548(15) . . ?
Ag8 Ag1 Ag6 90.167(13) . . ?
Ag8 Ag1 Ag10 59.764(11) . . ?
Ag8 Ag1 Ag13 121.181(15) . . ?
Ag8 Ag1 Ag14 61.198(13) . . ?
Ag8 Ag1 Cu13 121.181(15) . . ?
Ag8 Ag1 Cu14 61.198(13) . . ?
Ag10 Ag1 Ag6 59.968(11) . . ?
Ag10 Ag1 Ag13 61.422(12) . . ?
Ag10 Ag1 Ag14 120.962(15) . . ?
Ag10 Ag1 Cu13 61.422(12) . . ?
Ag10 Ag1 Cu14 120.962(15) . . ?
S1 Ag1 Ag4 109.87(3) . . ?
S1 Ag1 Ag6 74.12(3) . . ?
S1 Ag1 Ag8 164.28(3) . . ?
S1 Ag1 Ag10 110.16(3) . . ?
S1 Ag1 Ag13 50.63(3) . . ?
S1 Ag1 Ag14 127.24(3) . . ?
S1 Ag1 Cu13 50.63(3) . . ?
S1 Ag1 Cu14 127.24(3) . . ?
S8 Ag1 Ag4 108.76(3) . . ?
S8 Ag1 Ag6 164.05(3) . . ?
S8 Ag1 Ag8 74.02(3) . . ?
S8 Ag1 Ag10 111.64(3) . . ?
S8 Ag1 Ag13 129.43(3) . . ?
S8 Ag1 Ag14 49.83(3) . . ?
S8 Ag1 S1 121.70(4) . . ?
S8 Ag1 Cu13 129.43(3) . . ?
S8 Ag1 Cu14 49.83(3) . . ?
Ag1 Ag4 Ag6 60.260(10) . . ?
Ag1 Ag4 Ag8 59.741(10) . . ?
Ag1 Ag4 Ag5 90.443(12) . . ?
Ag1 Ag4 Ag2 121.497(15) . . ?
Ag1 Ag4 Ag14 60.409(13) . . ?
Ag1 Ag4 Cu2 121.497(15) . . ?
Ag1 Ag4 Cu14 60.409(13) . . ?
Ag6 Ag4 Ag8 89.800(12) . . ?
Ag6 Ag4 Ag2 61.252(13) . . ?
Ag6 Ag4 Ag14 120.665(15) . . ?
Ag6 Ag4 Cu2 61.252(13) . . ?
Ag6 Ag4 Cu14 120.665(15) . . ?
Ag8 Ag4 Ag2 121.462(15) . . ?
Ag8 Ag4 Ag14 60.838(12) . . ?
Ag8 Ag4 Cu2 121.462(15) . . ?
Ag8 Ag4 Cu14 60.838(12) . . ?
Ag5 Ag4 Ag6 59.965(11) . . ?
Ag5 Ag4 Ag8 60.317(11) . . ?
Ag5 Ag4 Ag2 61.147(13) . . ?
Ag5 Ag4 Ag14 121.150(15) . . ?
Ag5 Ag4 Cu2 61.147(13) . . ?
Ag5 Ag4 Cu14 121.150(15) . . ?
S4 Ag4 Ag1 72.65(3) . . ?
S4 Ag4 Ag6 110.07(3) . . ?
S4 Ag4 Ag8 108.45(3) . . ?
S4 Ag4 Ag5 163.08(3) . . ?
S4 Ag4 Ag2 128.47(3) . . ?
S4 Ag4 Ag14 49.69(3) . . ?
S4 Ag4 Cu2 128.47(3) . . ?
S4 Ag4 Cu14 49.69(3) . . ?
S2 Ag4 Ag1 165.02(3) . . ?
S2 Ag4 Ag6 109.96(3) . . ?
S2 Ag4 Ag8 111.43(3) . . ?
S2 Ag4 Ag5 74.59(3) . . ?
S2 Ag4 Ag2 50.51(3) . . ?
S2 Ag4 Ag14 128.11(3) . . ?
S2 Ag4 S4 122.32(4) . . ?
S2 Ag4 Cu2 50.51(3) . . ?
S2 Ag4 Cu14 128.11(3) . . ?
Ag1 Ag6 Ag13 60.269(12) . . ?
Ag1 Ag6 Ag2 120.214(15) . . ?
Ag1 Ag6 Cu13 60.269(12) . . ?
Ag1 Ag6 Cu2 120.214(15) . . ?
Ag4 Ag6 Ag1 59.762(10) . . ?
Ag4 Ag6 Ag10 90.034(12) . . ?
Ag4 Ag6 Ag13 120.010(15) . . ?
Ag4 Ag6 Ag2 60.465(13) . . ?
Ag4 Ag6 Cu13 120.010(15) . . ?
Ag4 Ag6 Cu2 60.465(13) . . ?
Ag10 Ag6 Ag1 59.979(11) . . ?
Ag10 Ag6 Ag13 61.249(12) . . ?
Ag10 Ag6 Ag2 121.389(15) . . ?
Ag10 Ag6 Cu13 61.249(12) . . ?
Ag10 Ag6 Cu2 121.389(15) . . ?
Ag5 Ag6 Ag1 90.166(13) . . ?
Ag5 Ag6 Ag4 59.984(11) . . ?
Ag5 Ag6 Ag10 60.508(11) . . ?
Ag5 Ag6 Ag13 121.756(15) . . ?
Ag5 Ag6 Ag2 60.881(13) . . ?
Ag5 Ag6 Cu13 121.756(15) . . ?
Ag5 Ag6 Cu2 60.881(13) . . ?
S10 Ag6 Ag1 108.54(3) . . ?
S10 Ag6 Ag4 164.17(3) . . ?
S10 Ag6 Ag10 74.36(3) . . ?
S10 Ag6 Ag5 112.38(3) . . ?
S10 Ag6 Ag13 49.99(3) . . ?
S10 Ag6 Ag2 130.22(3) . . ?
S10 Ag6 S12 121.08(4) . . ?
S10 Ag6 Cu13 49.99(3) . . ?
S10 Ag6 Cu2 130.22(3) . . ?
S12 Ag6 Ag1 110.64(3) . . ?
S12 Ag6 Ag4 74.53(3) . . ?
S12 Ag6 Ag10 164.56(3) . . ?
S12 Ag6 Ag5 109.69(3) . . ?
S12 Ag6 Ag13 126.95(3) . . ?
S12 Ag6 Ag2 50.40(3) . . ?
S12 Ag6 Cu13 126.95(3) . . ?
S12 Ag6 Cu2 50.40(3) . . ?
Ag1 Ag8 Ag4 59.599(10) . . ?
Ag1 Ag8 Ag5 89.819(12) . . ?
Ag1 Ag8 Ag12 122.898(16) . . ?
Ag1 Ag8 Ag14 60.018(13) . . ?
Ag1 Ag8 Cu12 122.898(16) . . ?
Ag1 Ag8 Cu14 60.018(13) . . ?
Ag4 Ag8 Ag5 59.392(11) . . ?
Ag4 Ag8 Ag12 120.483(16) . . ?
Ag4 Ag8 Ag14 59.833(13) . . ?
Ag4 Ag8 Cu12 120.483(16) . . ?
Ag4 Ag8 Cu14 59.833(13) . . ?
Ag10 Ag8 Ag1 60.258(11) . . ?
Ag10 Ag8 Ag4 89.825(12) . . ?
Ag10 Ag8 Ag5 60.346(11) . . ?
Ag10 Ag8 Ag12 62.642(13) . . ?
Ag10 Ag8 Ag14 120.276(15) . . ?
Ag10 Ag8 Cu12 62.642(13) . . ?
Ag10 Ag8 Cu14 120.276(15) . . ?
Ag5 Ag8 Ag12 61.141(14) . . ?
Ag5 Ag8 Ag14 119.219(15) . . ?
Ag5 Ag8 Cu12 61.141(14) . . ?
Ag5 Ag8 Cu14 119.219(15) . . ?
S6 Ag8 Ag1 107.37(3) . . ?
S6 Ag8 Ag4 72.35(3) . . ?
S6 Ag8 Ag10 162.10(3) . . ?
S6 Ag8 Ag5 109.54(3) . . ?
S6 Ag8 Ag12 127.79(3) . . ?
S6 Ag8 Ag14 49.23(3) . . ?
S6 Ag8 S9 123.38(4) . . ?
S6 Ag8 Cu12 127.79(3) . . ?
S6 Ag8 Cu14 49.23(3) . . ?
S9 Ag8 Ag1 111.97(3) . . ?
S9 Ag8 Ag4 164.21(3) . . ?
S9 Ag8 Ag10 74.48(3) . . ?
S9 Ag8 Ag5 109.61(3) . . ?
S9 Ag8 Ag12 50.62(3) . . ?
S9 Ag8 Ag14 129.87(4) . . ?
S9 Ag8 Cu12 50.62(3) . . ?
S9 Ag8 Cu14 129.87(4) . . ?
Ag1 Ag10 Ag5 89.689(12) . . ?
Ag1 Ag10 Ag13 59.976(12) . . ?
Ag1 Ag10 Ag12 119.683(15) . . ?
Ag1 Ag10 Cu13 59.976(12) . . ?
Ag1 Ag10 Cu12 119.683(15) . . ?
Ag6 Ag10 Ag1 60.053(10) . . ?
Ag6 Ag10 Ag5 59.607(11) . . ?
Ag6 Ag10 Ag13 60.315(12) . . ?
Ag6 Ag10 Ag12 119.774(16) . . ?
Ag6 Ag10 Cu13 60.315(12) . . ?
Ag6 Ag10 Cu12 119.774(16) . . ?
Ag8 Ag10 Ag1 59.977(10) . . ?
Ag8 Ag10 Ag6 90.340(12) . . ?
Ag8 Ag10 Ag5 60.399(11) . . ?
Ag8 Ag10 Ag13 119.949(15) . . ?
Ag8 Ag10 Ag12 59.708(13) . . ?
Ag8 Ag10 Cu13 119.949(15) . . ?
Ag8 Ag10 Cu12 59.708(13) . . ?
Ag5 Ag10 Ag13 119.921(14) . . ?
Ag5 Ag10 Ag12 60.167(13) . . ?
Ag5 Ag10 Cu13 119.921(14) . . ?
Ag5 Ag10 Cu12 60.167(13) . . ?
S3 Ag10 Ag1 72.20(3) . . ?
S3 Ag10 Ag6 108.16(3) . . ?
S3 Ag10 Ag8 109.24(3) . . ?
S3 Ag10 Ag5 161.84(3) . . ?
S3 Ag10 Ag13 49.83(3) . . ?
S3 Ag10 Ag12 129.96(3) . . ?
S3 Ag10 Cu13 49.83(3) . . ?
S3 Ag10 Cu12 129.96(3) . . ?
S11 Ag10 Ag1 162.94(4) . . ?
S11 Ag10 Ag6 110.80(3) . . ?
S11 Ag10 Ag8 108.10(3) . . ?
S11 Ag10 Ag5 73.38(3) . . ?
S11 Ag10 Ag13 130.45(3) . . ?
S11 Ag10 Ag12 49.93(3) . . ?
S11 Ag10 S3 124.77(4) . . ?
S11 Ag10 Cu13 130.45(3) . . ?
S11 Ag10 Cu12 49.93(3) . . ?
Ag4 Ag5 Ag8 60.291(11) . . ?
Ag4 Ag5 Ag10 89.714(13) . . ?
Ag4 Ag5 Ag2 60.552(13) . . ?
Ag4 Ag5 Ag12 120.168(16) . . ?
Ag4 Ag5 Cu12 120.168(16) . . ?
Ag4 Ag5 Cu2 60.552(13) . . ?
Ag6 Ag5 Ag4 60.051(11) . . ?
Ag6 Ag5 Ag8 89.834(13) . . ?
Ag6 Ag5 Ag10 59.885(11) . . ?
Ag6 Ag5 Ag2 61.074(12) . . ?
Ag6 Ag5 Ag12 121.727(16) . . ?
Ag6 Ag5 Cu12 121.727(16) . . ?
Ag6 Ag5 Cu2 61.074(12) . . ?
Ag8 Ag5 Ag2 120.841(15) . . ?
Ag8 Ag5 Ag12 59.927(13) . . ?
Ag8 Ag5 Cu12 59.927(13) . . ?
Ag8 Ag5 Cu2 120.841(15) . . ?
Ag10 Ag5 Ag8 59.255(11) . . ?
Ag10 Ag5 Ag2 120.958(15) . . ?
Ag10 Ag5 Ag12 61.843(13) . . ?
Ag10 Ag5 Cu12 61.843(13) . . ?
Ag10 Ag5 Cu2 120.958(15) . . ?
S7 Ag5 Ag4 108.90(3) . . ?
S7 Ag5 Ag6 163.26(3) . . ?
S7 Ag5 Ag8 73.46(3) . . ?
S7 Ag5 Ag10 110.24(3) . . ?
S7 Ag5 Ag2 126.79(3) . . ?
S7 Ag5 Ag12 50.48(3) . . ?
S7 Ag5 S5 122.61(4) . . ?
S7 Ag5 Cu12 50.48(3) . . ?
S7 Ag5 Cu2 126.79(3) . . ?
S5 Ag5 Ag4 109.18(3) . . ?
S5 Ag5 Ag6 74.08(3) . . ?
S5 Ag5 Ag8 163.90(3) . . ?
S5 Ag5 Ag10 111.22(3) . . ?
S5 Ag5 Ag2 50.47(3) . . ?
S5 Ag5 Ag12 129.55(3) . . ?
S5 Ag5 Cu12 129.55(3) . . ?
S5 Ag5 Cu2 50.47(3) . . ?
S1 Ag3 S12 101.53(4) . . ?
S4 Ag3 S1 100.13(3) . . ?
S4 Ag3 S12 103.70(4) . . ?
P1 Ag3 S1 120.04(4) . . ?
P1 Ag3 S4 114.57(4) . . ?
P1 Ag3 S12 114.51(4) . . ?
S6 Ag7 S7 101.54(4) . . ?
S6 Ag7 S2 101.33(4) . . ?
S7 Ag7 S2 100.22(4) . . ?
P4 Ag7 S6 115.00(4) . . ?
P4 Ag7 S7 119.42(4) . . ?
P4 Ag7 S2 116.50(4) . . ?
S8 Ag11 S3 101.18(4) . . ?
S8 Ag11 S9 104.68(4) . . ?
S9 Ag11 S3 101.63(4) . . ?
P2 Ag11 S8 120.16(4) . . ?
P2 Ag11 S3 115.11(4) . . ?
P2 Ag11 S9 111.88(4) . . ?
S5 Ag9 S10 104.30(4) . . ?
S5 Ag9 S11 104.57(4) . . ?
S11 Ag9 S10 104.50(4) . . ?
P3 Ag9 S10 112.26(5) . . ?
P3 Ag9 S5 114.47(5) . . ?
P3 Ag9 S11 115.59(5) . . ?
Ag1 Ag13 Ag6 58.949(13) . . ?
Ag1 Ag13 Ag10 58.602(12) . . ?
Ag6 Ag13 Ag10 58.436(12) . . ?
S1 Ag13 Ag1 56.95(3) . . ?
S1 Ag13 Ag6 75.94(3) . . ?
S1 Ag13 Ag10 113.51(3) . . ?
S10 Ag13 Ag1 113.76(3) . . ?
S10 Ag13 Ag6 56.73(3) . . ?
S10 Ag13 Ag10 75.81(3) . . ?
S10 Ag13 S1 117.43(4) . . ?
S10 Ag13 S3 118.10(5) . . ?
S3 Ag13 Ag1 74.36(3) . . ?
S3 Ag13 Ag6 112.70(3) . . ?
S3 Ag13 Ag10 56.46(3) . . ?
S3 Ag13 S1 116.57(4) . . ?
Ag4 Ag2 Ag6 58.283(12) . . ?
Ag4 Ag2 Ag5 58.301(12) . . ?
Ag5 Ag2 Ag6 58.045(13) . . ?
S12 Ag2 Ag4 75.98(3) . . ?
S12 Ag2 Ag6 56.20(3) . . ?
S12 Ag2 Ag5 112.55(3) . . ?
S12 Ag2 S5 116.06(5) . . ?
S2 Ag2 Ag4 56.47(3) . . ?
S2 Ag2 Ag6 112.82(3) . . ?
S2 Ag2 Ag5 75.69(3) . . ?
S2 Ag2 S12 118.02(5) . . ?
S2 Ag2 S5 117.63(5) . . ?
S5 Ag2 Ag4 112.76(4) . . ?
S5 Ag2 Ag6 75.09(3) . . ?
S5 Ag2 Ag5 56.44(3) . . ?
Ag8 Ag12 Ag10 57.650(13) . . ?
Ag8 Ag12 Ag5 58.932(13) . . ?
Ag5 Ag12 Ag10 57.991(13) . . ?
S7 Ag12 Ag8 75.50(3) . . ?
S7 Ag12 Ag10 112.04(3) . . ?
S7 Ag12 Ag5 56.24(3) . . ?
S7 Ag12 S11 117.68(5) . . ?
S9 Ag12 Ag8 56.80(3) . . ?
S9 Ag12 Ag10 74.44(3) . . ?
S9 Ag12 Ag5 113.39(3) . . ?
S9 Ag12 S7 118.62(5) . . ?
S9 Ag12 S11 114.37(5) . . ?
S11 Ag12 Ag8 111.11(3) . . ?
S11 Ag12 Ag10 55.12(3) . . ?
S11 Ag12 Ag5 74.49(3) . . ?
Ag1 Ag14 Ag4 59.018(13) . . ?
Ag1 Ag14 Ag8 58.784(13) . . ?
Ag4 Ag14 Ag8 59.330(13) . . ?
S4 Ag14 Ag1 75.27(3) . . ?
S4 Ag14 Ag4 57.39(3) . . ?
S4 Ag14 Ag8 114.36(3) . . ?
S4 Ag14 S8 116.51(4) . . ?
S6 Ag14 Ag1 113.34(3) . . ?
S6 Ag14 Ag4 75.36(3) . . ?
S6 Ag14 Ag8 56.69(3) . . ?
S6 Ag14 S4 118.48(4) . . ?
S6 Ag14 S8 117.85(4) . . ?
S8 Ag14 Ag1 57.30(3) . . ?
S8 Ag14 Ag4 114.47(3) . . ?
S8 Ag14 Ag8 76.01(3) . . ?
Ag1 S1 Ag3 86.95(3) . . ?
Ag13 S1 Ag1 72.42(3) . . ?
Ag13 S1 Ag3 133.16(5) . . ?
C32 S1 Ag1 111.84(14) . . ?
C32 S1 Ag3 114.07(15) . . ?
C32 S1 Ag13 112.61(15) . . ?
C32 S1 Cu13 112.61(15) . . ?
Cu13 S1 Ag1 72.42(3) . . ?
Cu13 S1 Ag3 133.16(5) . . ?
Ag4 S4 Ag3 86.47(4) . . ?
Ag14 S4 Ag4 72.92(3) . . ?
Ag14 S4 Ag3 135.26(4) . . ?
C4 S4 Ag4 109.72(15) . . ?
C4 S4 Ag3 111.03(14) . . ?
C4 S4 Ag14 113.21(14) . . ?
C4 S4 Cu14 113.21(14) . . ?
Cu14 S4 Ag4 72.92(3) . . ?
Cu14 S4 Ag3 135.26(4) . . ?
Ag8 S6 Ag7 88.21(4) . . ?
Ag14 S6 Ag8 74.09(3) . . ?
Ag14 S6 Ag7 134.70(5) . . ?
C10 S6 Ag8 112.55(14) . . ?
C10 S6 Ag7 113.60(17) . . ?
C10 S6 Ag14 111.70(17) . . ?
C10 S6 Cu14 111.70(17) . . ?
Cu14 S6 Ag8 74.09(3) . . ?
Cu14 S6 Ag7 134.70(5) . . ?
Ag1 S8 Ag11 85.72(4) . . ?
Ag14 S8 Ag1 72.87(3) . . ?
Ag14 S8 Ag11 132.02(5) . . ?
C56 S8 Ag1 109.34(15) . . ?
C56 S8 Ag11 114.45(16) . . ?
C56 S8 Ag14 113.07(16) . . ?
C56 S8 Cu14 113.07(16) . . ?
Cu14 S8 Ag1 72.87(3) . . ?
Cu14 S8 Ag11 132.02(5) . . ?
Ag6 S10 Ag9 82.53(4) . . ?
Ag13 S10 Ag6 73.29(3) . . ?
Ag13 S10 Ag9 130.67(5) . . ?
C28 S10 Ag6 109.53(15) . . ?
C28 S10 Ag9 115.31(17) . . ?
C28 S10 Ag13 113.15(17) . . ?
C28 S10 Cu13 113.15(17) . . ?
Cu13 S10 Ag6 73.29(3) . . ?
Cu13 S10 Ag9 130.67(5) . . ?
Ag6 S12 Ag3 86.82(3) . . ?
Ag2 S12 Ag6 73.40(3) . . ?
Ag2 S12 Ag3 131.75(5) . . ?
C16 S12 Ag6 112.23(15) . . ?
C16 S12 Ag3 114.54(17) . . ?
C16 S12 Ag2 113.66(17) . . ?
C16 S12 Cu2 113.66(17) . . ?
Cu2 S12 Ag6 73.40(3) . . ?
Cu2 S12 Ag3 131.75(5) . . ?
Ag10 S3 Ag11 85.78(4) . . ?
Ag13 S3 Ag10 73.72(3) . . ?
Ag13 S3 Ag11 133.38(5) . . ?
C8 S3 Ag10 111.10(17) . . ?
C8 S3 Ag11 114.27(15) . . ?
C8 S3 Ag13 112.13(16) . . ?
C8 S3 Cu13 112.13(16) . . ?
Cu13 S3 Ag10 73.72(3) . . ?
Cu13 S3 Ag11 133.38(5) . . ?
Ag5 S7 Ag7 88.19(4) . . ?
Ag12 S7 Ag5 73.28(4) . . ?
Ag12 S7 Ag7 133.45(5) . . ?
C42 S7 Ag5 114.53(16) . . ?
C42 S7 Ag7 113.10(18) . . ?
C42 S7 Ag12 113.44(18) . . ?
C42 S7 Cu12 113.44(18) . . ?
Cu12 S7 Ag5 73.28(4) . . ?
Cu12 S7 Ag7 133.45(5) . . ?
Ag4 S2 Ag7 85.83(3) . . ?
Ag2 S2 Ag4 73.02(3) . . ?
Ag2 S2 Ag7 134.15(5) . . ?
C34 S2 Ag4 111.62(15) . . ?
C34 S2 Ag7 113.16(17) . . ?
C34 S2 Ag2 112.39(17) . . ?
C34 S2 Cu2 112.39(17) . . ?
Cu2 S2 Ag4 73.02(3) . . ?
Cu2 S2 Ag7 134.15(5) . . ?
C22 P1 Ag3 112.29(15) . . ?
C54 P1 Ag3 109.92(14) . . ?
C54 P1 C22 106.9(2) . . ?
C82 P1 Ag3 114.17(15) . . ?
C82 P1 C22 107.0(2) . . ?
C82 P1 C54 106.1(2) . . ?
Ag8 S9 Ag11 83.42(4) . . ?
Ag12 S9 Ag8 72.57(4) . . ?
Ag12 S9 Ag11 134.55(5) . . ?
C52 S9 Ag8 109.63(16) . . ?
C52 S9 Ag11 113.7(2) . . ?
C52 S9 Ag12 110.6(2) . . ?
C52 S9 Cu12 110.6(2) . . ?
Cu12 S9 Ag8 72.57(4) . . ?
Cu12 S9 Ag11 134.55(5) . . ?
Ag5 S5 Ag9 83.22(4) . . ?
Ag2 S5 Ag5 73.09(4) . . ?
Ag2 S5 Ag9 131.03(5) . . ?
C76 S5 Ag5 109.30(17) . . ?
C76 S5 Ag9 115.8(2) . . ?
C76 S5 Ag2 112.40(19) . . ?
C76 S5 Cu2 112.40(19) . . ?
Cu2 S5 Ag5 73.09(4) . . ?
Cu2 S5 Ag9 131.03(5) . . ?
C72 P4 Ag7 111.15(16) . . ?
C78 P4 Ag7 114.43(16) . . ?
C78 P4 C72 106.0(2) . . ?
C106 P4 Ag7 111.89(17) . . ?
C106 P4 C72 106.5(2) . . ?
C106 P4 C78 106.4(2) . . ?
Ag10 S11 Ag9 83.75(4) . . ?
Ag12 S11 Ag10 74.94(4) . . ?
Ag12 S11 Ag9 131.48(5) . . ?
C128 S11 Ag10 110.9(2) . . ?
C128 S11 Ag9 114.91(19) . . ?
C128 S11 Ag12 113.35(19) . . ?
C128 S11 Cu12 113.35(19) . . ?
Cu12 S11 Ag10 74.94(4) . . ?
Cu12 S11 Ag9 131.48(5) . . ?
C102 P2 Ag11 116.38(18) . . ?
C102 P2 C104 106.4(3) . . ?
C102 P2 C112 103.5(3) . . ?
C104 P2 Ag11 112.85(19) . . ?
C112 P2 Ag11 110.56(16) . . ?
C112 P2 C104 106.2(2) . . ?
C116 P3 Ag9 111.9(2) . . ?
C3 P3 Ag9 111.6(2) . . ?
C3 P3 C116 106.3(3) . . ?
C133 P3 Ag9 112.8(3) . . ?
C133 P3 C116 108.0(3) . . ?
C133 P3 C3 105.8(3) . . ?
C26 O1 C100 118.1(4) . . ?
C66 O4 C83 116.5(4) . . ?
C136 O6 C99 118.9(5) . . ?
C70 O8 C49 116.5(5) . . ?
C87 O10 C89 117.2(4) . . ?
C39 O12 C57 116.7(4) . . ?
F1 C1 C4 120.4(4) . . ?
F1 C1 C18 117.4(4) . . ?
C18 C1 C4 122.2(4) . . ?
C1 C4 S4 121.8(3) . . ?
C6 C4 S4 121.8(4) . . ?
C6 C4 C1 116.1(4) . . ?
C144 O3 C145 118.7(5) . . ?
F22 C6 C4 119.6(4) . . ?
F22 C6 C48 117.9(4) . . ?
C4 C6 C48 122.5(5) . . ?
C120 O7 C129 117.7(5) . . ?
C12 C8 S3 121.4(4) . . ?
C44 C8 S3 122.6(4) . . ?
C44 C8 C12 115.7(4) . . ?
C58 C10 S6 122.1(4) . . ?
C110 C10 S6 120.9(4) . . ?
C110 C10 C58 116.5(5) . . ?
F14 C12 C8 119.6(4) . . ?
F14 C12 C74 118.4(4) . . ?
C74 C12 C8 122.0(4) . . ?
F20 C14 C28 120.6(4) . . ?
F20 C14 C5 117.2(5) . . ?
C28 C14 C5 122.2(5) . . ?
C30 C16 S12 122.8(4) . . ?
C30 C16 C98 115.5(4) . . ?
C98 C16 S12 121.5(4) . . ?
F16 C18 C1 119.6(5) . . ?
F16 C18 C24 121.1(4) . . ?
C24 C18 C1 119.2(5) . . ?
C26 C20 H20 120.0 . . ?
C26 C20 C54 120.1(5) . . ?
C54 C20 H20 120.0 . . ?
C38 C22 P1 116.7(3) . . ?
C50 C22 P1 122.7(4) . . ?
C50 C22 C38 120.4(5) . . ?
F40 C24 C18 119.9(5) . . ?
F40 C24 C48 120.1(5) . . ?
C18 C24 C48 120.0(4) . . ?
O1 C26 C20 123.4(5) . . ?
O1 C26 C86 116.4(4) . . ?
C86 C26 C20 120.2(5) . . ?
C14 C28 S10 121.5(4) . . ?
C14 C28 C88 116.1(4) . . ?
C88 C28 S10 122.1(4) . . ?
F4 C30 C16 119.6(4) . . ?
F4 C30 C146 117.2(5) . . ?
C146 C30 C16 123.2(5) . . ?
C36 C32 S1 122.7(3) . . ?
C36 C32 C46 116.1(4) . . ?
C46 C32 S1 120.7(4) . . ?
C40 C34 S2 120.7(4) . . ?
C60 C34 S2 122.7(4) . . ?
C60 C34 C40 116.2(5) . . ?
F6 C36 C32 119.9(4) . . ?
F6 C36 C134 117.6(4) . . ?
C32 C36 C134 122.5(5) . . ?
C22 C38 H38 120.0 . . ?
C70 C38 C22 119.9(4) . . ?
C70 C38 H38 120.0 . . ?
F8 C40 C34 120.1(5) . . ?
F8 C40 C92 119.0(5) . . ?
C92 C40 C34 120.8(6) . . ?
C68 C42 S7 122.6(4) . . ?
C154 C42 S7 121.0(4) . . ?
C154 C42 C68 116.2(5) . . ?
F18 C44 C8 119.8(4) . . ?
F18 C44 C118 117.4(4) . . ?
C118 C44 C8 122.8(5) . . ?
F12 C46 C32 120.0(4) . . ?
C142 C46 F12 117.9(4) . . ?
C142 C46 C32 122.1(5) . . ?
F54 C48 C6 120.0(5) . . ?
F54 C48 C24 120.0(5) . . ?
C24 C48 C6 120.0(5) . . ?
C22 C50 H50 120.5 . . ?
C22 C50 C148 118.9(5) . . ?
C148 C50 H50 120.5 . . ?
C84 C52 S9 121.9(4) . . ?
C84 C52 C140 116.8(5) . . ?
C140 C52 S9 121.0(5) . . ?
C20 C54 P1 116.5(4) . . ?
C94 C54 P1 123.5(4) . . ?
C94 C54 C20 119.7(4) . . ?
C90 C56 S8 122.9(4) . . ?
C90 C56 C122 115.9(5) . . ?
C122 C56 S8 120.8(4) . . ?
F26 C58 C10 119.9(4) . . ?
F26 C58 C85 119.0(5) . . ?
C85 C58 C10 121.1(6) . . ?
F10 C60 C34 119.5(4) . . ?
F10 C60 C150 117.4(5) . . ?
C34 C60 C150 123.1(5) . . ?
C106 C62 H62 119.6 . . ?
C39 C62 H62 119.6 . . ?
C39 C62 C106 120.8(5) . . ?
C66 C64 H64 119.7 . . ?
C66 C64 C78 120.7(5) . . ?
C78 C64 H64 119.7 . . ?
O4 C66 C64 124.7(5) . . ?
O4 C66 C115 116.0(5) . . ?
C64 C66 C115 119.4(6) . . ?
F24 C68 C42 119.6(5) . . ?
F24 C68 C25 117.4(5) . . ?
C25 C68 C42 123.0(5) . . ?
O8 C70 C38 124.8(5) . . ?
O8 C70 C108 115.7(5) . . ?
C38 C70 C108 119.5(5) . . ?
C80 C72 P4 115.3(4) . . ?
C114 C72 P4 123.4(4) . . ?
C114 C72 C80 121.1(5) . . ?
F38 C74 C12 119.7(5) . . ?
F38 C74 C130 119.6(5) . . ?
C130 C74 C12 120.7(5) . . ?
C152 C76 S5 122.9(5) . . ?
C156 C76 S5 120.6(5) . . ?
C156 C76 C152 116.4(5) . . ?
C64 C78 P4 117.6(4) . . ?
C45 C78 P4 121.8(4) . . ?
C45 C78 C64 120.4(5) . . ?
C53 O2 C35 119.1(6) . . ?
C72 C80 H80 120.4 . . ?
C136 C80 C72 119.1(5) . . ?
C136 C80 H80 120.4 . . ?
C96 C82 P1 116.7(3) . . ?
C43 C82 P1 123.5(4) . . ?
C43 C82 C96 119.6(5) . . ?
F32 C84 C52 120.6(5) . . ?
F32 C84 C101 116.0(7) . . ?
C52 C84 C101 123.4(7) . . ?
C26 C86 H86 120.2 . . ?
C126 C86 C26 119.7(5) . . ?
C126 C86 H86 120.2 . . ?
F28 C88 C28 119.8(4) . . ?
F28 C88 C95 117.5(5) . . ?
C95 C88 C28 122.6(5) . . ?
F34 C90 C56 119.9(5) . . ?
F34 C90 C107 117.7(5) . . ?
C107 C90 C56 122.4(6) . . ?
F60 C92 C40 118.5(6) . . ?
F60 C92 C97 120.8(5) . . ?
C97 C92 C40 120.7(5) . . ?
C54 C94 H94 120.4 . . ?
C54 C94 C126 119.3(5) . . ?
C126 C94 H94 120.4 . . ?
C82 C96 H96 119.6 . . ?
C144 C96 C82 120.9(5) . . ?
C144 C96 H96 119.6 . . ?
F50 C98 C16 119.4(5) . . ?
F50 C98 C109 119.1(5) . . ?
C109 C98 C16 121.4(6) . . ?
O1 C100 H10A 109.5 . . ?
O1 C100 H10B 109.5 . . ?
O1 C100 H10C 109.5 . . ?
H10A C100 H10B 109.5 . . ?
H10A C100 H10C 109.5 . . ?
H10B C100 H10C 109.5 . . ?
C91 C102 P2 118.3(5) . . ?
C91 C102 C61 119.8(6) . . ?
C61 C102 P2 121.8(5) . . ?
C124 C104 P2 117.0(4) . . ?
C81 C104 P2 123.0(5) . . ?
C81 C104 C124 119.8(5) . . ?
C62 C106 P4 116.0(4) . . ?
C105 C106 P4 123.6(4) . . ?
C105 C106 C62 120.4(5) . . ?
C70 C108 H108 119.9 . . ?
C148 C108 C70 120.3(5) . . ?
C148 C108 H108 119.9 . . ?
F30 C110 C10 119.8(4) . . ?
F30 C110 C27 118.6(5) . . ?
C27 C110 C10 121.6(6) . . ?
C103 C112 P2 124.1(4) . . ?
C103 C112 C151 119.8(5) . . ?
C151 C112 P2 116.0(4) . . ?
C72 C114 H114 120.6 . . ?
C72 C114 C23 118.8(6) . . ?
C23 C114 H114 120.6 . . ?
C41 C116 P3 116.7(4) . . ?
C119 C116 P3 122.1(6) . . ?
C119 C116 C41 121.1(7) . . ?
F58 C118 C44 120.5(5) . . ?
F58 C118 C130 119.5(5) . . ?
C44 C118 C130 120.0(5) . . ?
O7 C120 C124 124.3(6) . . ?
C79 C120 O7 115.5(6) . . ?
C79 C120 C124 120.2(7) . . ?
F44 C122 C56 120.1(5) . . ?
F44 C122 C123 117.7(6) . . ?
C123 C122 C56 122.2(6) . . ?
C104 C124 C120 119.9(5) . . ?
C104 C124 H124 120.1 . . ?
C120 C124 H124 120.1 . . ?
C86 C126 C94 121.1(5) . . ?
C86 C126 H126 119.5 . . ?
C94 C126 H126 119.5 . . ?
C11 C128 S11 122.8(4) . . ?
C11 C128 C13 116.6(5) . . ?
C13 C128 S11 120.2(5) . . ?
F35 C130 C74 120.8(5) . . ?
F35 C130 C118 120.5(5) . . ?
C74 C130 C118 118.8(5) . . ?
C79 C132 H132 119.3 . . ?
C79 C132 C81 121.4(6) . . ?
C81 C132 H132 119.3 . . ?
C141 O9 C75 114.1(8) . . ?
F46 C134 C36 120.0(5) . . ?
F46 C134 C29 120.9(5) . . ?
C29 C134 C36 119.1(5) . . ?
O6 C136 C80 122.6(6) . . ?
O6 C136 C7 117.4(5) . . ?
C7 C136 C80 119.9(6) . . ?
C144 C138 H138 120.2 . . ?
C21 C138 H138 120.2 . . ?
C21 C138 C144 119.6(5) . . ?
F19 C140 C52 120.3(5) . . ?
F19 C140 C15 117.4(7) . . ?
C15 C140 C52 122.2(8) . . ?
F2 C142 C46 120.4(5) . . ?
F2 C142 C29 119.0(5) . . ?
C46 C142 C29 120.6(5) . . ?
O3 C144 C96 123.5(5) . . ?
O3 C144 C138 117.0(5) . . ?
C96 C144 C138 119.5(6) . . ?
F42 C146 C30 121.0(5) . . ?
F42 C146 C47 119.7(5) . . ?
C47 C146 C30 119.4(5) . . ?
C50 C148 H148 119.5 . . ?
C108 C148 C50 120.9(5) . . ?
C108 C148 H148 119.5 . . ?
F48 C150 C60 120.1(6) . . ?
F48 C150 C97 120.8(5) . . ?
C97 C150 C60 119.1(6) . . ?
F56 C152 C76 119.7(5) . . ?
F56 C152 C121 117.5(6) . . ?
C76 C152 C121 122.8(7) . . ?
F52 C154 C42 120.5(5) . . ?
F52 C154 C111 118.0(5) . . ?
C42 C154 C111 121.4(6) . . ?
F15 C156 C76 120.7(5) . . ?
F15 C156 C67 117.7(6) . . ?
C67 C156 C76 121.6(7) . . ?
O12 C39 C62 124.9(5) . . ?
O12 C39 C31 116.4(5) . . ?
C62 C39 C31 118.7(5) . . ?
C120 C79 H79 119.7 . . ?
C132 C79 C120 120.5(6) . . ?
C132 C79 H79 119.7 . . ?
F31 C5 C14 120.5(6) . . ?
F31 C5 C127 119.4(5) . . ?
C127 C5 C14 120.1(6) . . ?
C104 C81 C132 118.2(6) . . ?
C104 C81 H81 120.9 . . ?
C132 C81 H81 120.9 . . ?
C116 C41 H41 119.6 . . ?
C53 C41 C116 120.7(6) . . ?
C53 C41 H41 119.6 . . ?
O4 C83 H83A 109.5 . . ?
O4 C83 H83B 109.5 . . ?
O4 C83 H83C 109.5 . . ?
H83A C83 H83B 109.5 . . ?
H83A C83 H83C 109.5 . . ?
H83B C83 H83C 109.5 . . ?
C138 C21 H21 119.2 . . ?
C138 C21 C43 121.6(5) . . ?
C43 C21 H21 119.2 . . ?
C137 O5 C9 118.2(7) . . ?
F9 C85 C58 118.6(7) . . ?
F9 C85 C51 121.7(6) . . ?
C51 C85 C58 119.6(6) . . ?
C82 C43 C21 118.9(5) . . ?
C82 C43 H43 120.6 . . ?
C21 C43 H43 120.6 . . ?
O10 C87 C63 116.1(5) . . ?
O10 C87 C151 124.4(5) . . ?
C151 C87 C63 119.5(5) . . ?
F36 C11 C128 120.0(5) . . ?
F36 C11 C2 116.9(6) . . ?
C128 C11 C2 123.0(6) . . ?
O10 C89 H89A 109.5 . . ?
O10 C89 H89B 109.5 . . ?
O10 C89 H89C 109.5 . . ?
H89A C89 H89B 109.5 . . ?
H89A C89 H89C 109.5 . . ?
H89B C89 H89C 109.5 . . ?
C78 C45 H45 121.3 . . ?
C78 C45 C65 117.3(6) . . ?
C65 C45 H45 121.3 . . ?
C102 C91 H91 120.0 . . ?
C102 C91 C141 120.0(7) . . ?
C141 C91 H91 120.0 . . ?
C114 C23 H23 120.0 . . ?
C7 C23 C114 120.1(6) . . ?
C7 C23 H23 120.0 . . ?
F25 C93 C101 118.1(9) . . ?
F25 C93 C15 120.6(8) . . ?
C15 C93 C101 121.4(6) . . ?
F21 C47 C146 120.6(6) . . ?
F21 C47 C109 120.4(6) . . ?
C109 C47 C146 119.0(5) . . ?
F37 C95 C88 120.7(6) . . ?
F37 C95 C127 119.8(5) . . ?
C88 C95 C127 119.4(6) . . ?
C125 C3 P3 116.9(5) . . ?
C147 C3 P3 124.1(6) . . ?
C147 C3 C125 119.0(7) . . ?
F17 C97 C92 119.3(6) . . ?
F17 C97 C150 120.6(7) . . ?
C92 C97 C150 120.0(5) . . ?
O8 C49 H49A 109.5 . . ?
O8 C49 H49B 109.5 . . ?
O8 C49 H49C 109.5 . . ?
H49A C49 H49B 109.5 . . ?
H49A C49 H49C 109.5 . . ?
H49B C49 H49C 109.5 . . ?
O6 C99 H99A 109.5 . . ?
O6 C99 H99B 109.5 . . ?
O6 C99 H99C 109.5 . . ?
H99A C99 H99B 109.5 . . ?
H99A C99 H99C 109.5 . . ?
H99B C99 H99C 109.5 . . ?
F5 C25 C68 120.2(6) . . ?
F5 C25 C117 120.4(6) . . ?
C117 C25 C68 119.4(6) . . ?
F43 C101 C84 121.0(8) . . ?
F43 C101 C93 122.0(6) . . ?
C84 C101 C93 117.0(8) . . ?
F47 C51 C85 119.7(7) . . ?
F47 C51 C27 120.6(8) . . ?
C27 C51 C85 119.7(5) . . ?
C112 C103 H103 120.2 . . ?
C112 C103 C55 119.6(6) . . ?
C55 C103 H103 120.2 . . ?
F33 C13 C128 120.7(5) . . ?
F33 C13 C139 118.6(6) . . ?
C139 C13 C128 120.8(7) . . ?
C106 C105 H105 120.9 . . ?
C106 C105 C17 118.3(5) . . ?
C17 C105 H105 120.9 . . ?
O2 C53 C41 123.5(6) . . ?
O2 C53 C131 117.4(7) . . ?
C131 C53 C41 119.1(8) . . ?
F23 C107 C90 120.1(7) . . ?
F23 C107 C135 119.9(6) . . ?
C90 C107 C135 120.0(7) . . ?
F39 C27 C110 118.4(7) . . ?
C51 C27 F39 120.2(6) . . ?
C51 C27 C110 121.3(6) . . ?
F13 C109 C98 118.6(6) . . ?
F13 C109 C47 119.8(6) . . ?
C47 C109 C98 121.5(6) . . ?
C103 C55 H55 119.6 . . ?
C63 C55 C103 120.8(6) . . ?
C63 C55 H55 119.6 . . ?
F3 C111 C154 118.3(6) . . ?
F3 C111 C117 121.9(6) . . ?
C117 C111 C154 119.8(6) . . ?
C136 C7 H7 119.5 . . ?
C23 C7 C136 120.9(5) . . ?
C23 C7 H7 119.5 . . ?
C133 C113 H113 119.0 . . ?
C137 C113 H113 119.0 . . ?
C137 C113 C133 122.0(8) . . ?
O12 C57 H57A 109.5 . . ?
O12 C57 H57B 109.5 . . ?
O12 C57 H57C 109.5 . . ?
H57A C57 H57B 109.5 . . ?
H57A C57 H57C 109.5 . . ?
H57B C57 H57C 109.5 . . ?
C66 C115 H115 120.0 . . ?
C65 C115 C66 120.1(6) . . ?
C65 C115 H115 120.0 . . ?
F45 C29 C134 119.8(6) . . ?
F45 C29 C142 120.5(5) . . ?
C142 C29 C134 119.6(5) . . ?
F51 C117 C25 120.9(7) . . ?
F51 C117 C111 118.9(6) . . ?
C111 C117 C25 120.1(6) . . ?
C119 C59 H59 118.8 . . ?
C131 C59 H59 118.8 . . ?
C131 C59 C119 122.4(7) . . ?
C116 C119 C59 116.2(8) . . ?
C116 C119 H119 121.9 . . ?
C59 C119 H119 121.9 . . ?
F55 C15 C140 122.5(10) . . ?
F55 C15 C93 118.2(7) . . ?
C140 C15 C93 119.2(8) . . ?
F11 C121 C152 120.2(8) . . ?
F11 C121 C69 120.8(7) . . ?
C69 C121 C152 119.0(7) . . ?
C102 C61 H61 120.1 . . ?
C73 C61 C102 119.8(8) . . ?
C73 C61 H61 120.1 . . ?
F49 C123 C122 120.4(7) . . ?
F49 C123 C135 119.4(6) . . ?
C122 C123 C135 120.3(7) . . ?
C71 O11 C19 115.9(8) . . ?
C39 C31 H31 119.7 . . ?
C17 C31 C39 120.6(6) . . ?
C17 C31 H31 119.7 . . ?
C3 C125 H125 118.5 . . ?
C71 C125 C3 123.0(9) . . ?
C71 C125 H125 118.5 . . ?
C87 C63 H63 119.9 . . ?
C55 C63 C87 120.1(5) . . ?
C55 C63 H63 119.9 . . ?
F53 C127 C5 120.7(6) . . ?
F53 C127 C95 119.9(6) . . ?
C5 C127 C95 119.4(5) . . ?
F41 C2 C11 120.0(7) . . ?
F41 C2 C33 121.3(6) . . ?
C33 C2 C11 118.6(7) . . ?
O7 C129 H12A 109.5 . . ?
O7 C129 H12B 109.5 . . ?
O7 C129 H12C 109.5 . . ?
H12A C129 H12B 109.5 . . ?
H12A C129 H12C 109.5 . . ?
H12B C129 H12C 109.5 . . ?
C45 C65 H65 118.9 . . ?
C115 C65 C45 122.1(6) . . ?
C115 C65 H65 118.9 . . ?
C53 C131 H131 119.8 . . ?
C59 C131 C53 120.4(8) . . ?
C59 C131 H131 119.8 . . ?
F7 C33 C2 119.4(8) . . ?
C139 C33 F7 120.7(8) . . ?
C139 C33 C2 119.9(6) . . ?
C113 C133 P3 118.7(5) . . ?
C153 C133 P3 123.9(7) . . ?
C153 C133 C113 116.8(9) . . ?
F57 C67 C156 119.4(8) . . ?
F57 C67 C69 119.7(7) . . ?
C156 C67 C69 120.9(8) . . ?
F29 C135 C107 120.3(8) . . ?
F29 C135 C123 120.6(8) . . ?
C123 C135 C107 119.2(6) . . ?
C105 C17 H17 119.4 . . ?
C31 C17 C105 121.3(6) . . ?
C31 C17 H17 119.4 . . ?
O5 C137 C113 124.0(8) . . ?
C37 C137 O5 113.9(10) . . ?
C37 C137 C113 122.1(12) . . ?
F59 C69 C121 119.8(9) . . ?
F59 C69 C67 120.9(9) . . ?
C121 C69 C67 119.2(6) . . ?
F27 C139 C13 118.9(8) . . ?
C33 C139 F27 120.0(7) . . ?
C33 C139 C13 121.1(7) . . ?
O2 C35 H35A 109.5 . . ?
O2 C35 H35B 109.5 . . ?
O2 C35 H35C 109.5 . . ?
H35A C35 H35B 109.5 . . ?
H35A C35 H35C 109.5 . . ?
H35B C35 H35C 109.5 . . ?
O9 C141 C91 114.5(8) . . ?
O9 C141 C143 125.9(8) . . ?
C143 C141 C91 119.6(8) . . ?
O11 C71 C125 124.9(10) . . ?
C149 C71 O11 115.5(9) . . ?
C149 C71 C125 119.6(10) . . ?
C141 C143 H143 120.3 . . ?
C141 C143 C73 119.4(8) . . ?
C73 C143 H143 120.3 . . ?
O5 C9 H9A 109.5 . . ?
O5 C9 H9B 109.5 . . ?
O5 C9 H9C 109.5 . . ?
H9A C9 H9B 109.5 . . ?
H9A C9 H9C 109.5 . . ?
H9B C9 H9C 109.5 . . ?
O3 C145 H14A 109.5 . . ?
O3 C145 H14B 109.5 . . ?
O3 C145 H14C 109.5 . . ?
H14A C145 H14B 109.5 . . ?
H14A C145 H14C 109.5 . . ?
H14B C145 H14C 109.5 . . ?
C61 C73 C143 121.4(9) . . ?
C61 C73 H73 119.3 . . ?
C143 C73 H73 119.3 . . ?
C3 C147 H147 121.0 . . ?
C3 C147 C77 118.1(8) . . ?
C77 C147 H147 121.0 . . ?
C137 C37 H37 120.7 . . ?
C137 C37 C155 118.7(12) . . ?
C155 C37 H37 120.7 . . ?
C71 C149 H149 119.5 . . ?
C71 C149 C77 121.1(9) . . ?
C77 C149 H149 119.5 . . ?
O9 C75 H75A 109.5 . . ?
O9 C75 H75B 109.5 . . ?
O9 C75 H75C 109.5 . . ?
H75A C75 H75B 109.5 . . ?
H75A C75 H75C 109.5 . . ?
H75B C75 H75C 109.5 . . ?
C112 C151 H151 119.9 . . ?
C87 C151 C112 120.2(5) . . ?
C87 C151 H151 119.9 . . ?
O11 C19 H19A 97.8 . . ?
O11 C19 H19B 107.8 . . ?
O11 C19 H19C 121.9 . . ?
H19A C19 H19B 109.5 . . ?
H19A C19 H19C 109.5 . . ?
H19B C19 H19C 109.4 . . ?
C133 C153 H153 121.3 . . ?
C133 C153 C155 117.4(10) . . ?
C155 C153 H153 121.3 . . ?
C147 C77 H77 120.4 . . ?
C149 C77 C147 119.2(9) . . ?
C149 C77 H77 120.4 . . ?
C37 C155 C153 122.9(9) . . ?
C37 C155 H155 118.5 . . ?
C153 C155 H155 118.5 . . ?
Ag1 Cu13 Ag6 58.949(13) . . ?
Ag1 Cu13 Ag10 58.602(12) . . ?
Ag6 Cu13 Ag10 58.436(12) . . ?
S1 Cu13 Ag1 56.95(3) . . ?
S1 Cu13 Ag6 75.94(3) . . ?
S1 Cu13 Ag10 113.51(3) . . ?
S10 Cu13 Ag1 113.76(3) . . ?
S10 Cu13 Ag6 56.73(3) . . ?
S10 Cu13 Ag10 75.81(3) . . ?
S10 Cu13 S1 117.43(4) . . ?
S10 Cu13 S3 118.10(5) . . ?
S3 Cu13 Ag1 74.36(3) . . ?
S3 Cu13 Ag6 112.70(3) . . ?
S3 Cu13 Ag10 56.46(3) . . ?
S3 Cu13 S1 116.57(4) . . ?
Ag8 Cu12 Ag10 57.650(13) . . ?
Ag8 Cu12 Ag5 58.932(13) . . ?
Ag5 Cu12 Ag10 57.991(13) . . ?
S7 Cu12 Ag8 75.50(3) . . ?
S7 Cu12 Ag10 112.04(3) . . ?
S7 Cu12 Ag5 56.24(3) . . ?
S7 Cu12 S11 117.68(5) . . ?
S9 Cu12 Ag8 56.80(3) . . ?
S9 Cu12 Ag10 74.44(3) . . ?
S9 Cu12 Ag5 113.39(3) . . ?
S9 Cu12 S7 118.62(5) . . ?
S9 Cu12 S11 114.37(5) . . ?
S11 Cu12 Ag8 111.11(3) . . ?
S11 Cu12 Ag10 55.12(3) . . ?
S11 Cu12 Ag5 74.49(3) . . ?
Ag4 Cu2 Ag6 58.283(12) . . ?
Ag4 Cu2 Ag5 58.301(12) . . ?
Ag5 Cu2 Ag6 58.045(13) . . ?
S12 Cu2 Ag4 75.98(3) . . ?
S12 Cu2 Ag6 56.20(3) . . ?
S12 Cu2 Ag5 112.55(3) . . ?
S12 Cu2 S5 116.06(5) . . ?
S2 Cu2 Ag4 56.47(3) . . ?
S2 Cu2 Ag6 112.82(3) . . ?
S2 Cu2 Ag5 75.69(3) . . ?
S2 Cu2 S12 118.02(5) . . ?
S2 Cu2 S5 117.63(5) . . ?
S5 Cu2 Ag4 112.76(4) . . ?
S5 Cu2 Ag6 75.09(3) . . ?
S5 Cu2 Ag5 56.44(3) . . ?
Ag1 Cu14 Ag4 59.018(13) . . ?
Ag1 Cu14 Ag8 58.784(13) . . ?
Ag4 Cu14 Ag8 59.330(13) . . ?
S4 Cu14 Ag1 75.27(3) . . ?
S4 Cu14 Ag4 57.39(3) . . ?
S4 Cu14 Ag8 114.36(3) . . ?
S4 Cu14 S8 116.51(4) . . ?
S6 Cu14 Ag1 113.34(3) . . ?
S6 Cu14 Ag4 75.36(3) . . ?
S6 Cu14 Ag8 56.69(3) . . ?
S6 Cu14 S4 118.48(4) . . ?
S6 Cu14 S8 117.85(4) . . ?
S8 Cu14 Ag1 57.30(3) . . ?
S8 Cu14 Ag4 114.47(3) . . ?
S8 Cu14 Ag8 76.01(3) . . ?

loop_
_geom_bond_atom_site_label_1
_geom_bond_atom_site_label_2
_geom_bond_distance
_geom_bond_site_symmetry_2
_geom_bond_publ_flag
Ag1 Ag4 2.8517(4) . ?
Ag1 Ag6 2.8660(4) . ?
Ag1 Ag8 2.8558(4) . ?
Ag1 Ag10 2.8639(4) . ?
Ag1 Ag13 2.9050(6) . ?
Ag1 Ag14 2.8924(6) . ?
Ag1 S1 2.5543(11) . ?
Ag1 S8 2.5471(11) . ?
Ag1 Cu13 2.9050(6) . ?
Ag1 Cu14 2.8924(6) . ?
Ag4 Ag6 2.8579(4) . ?
Ag4 Ag8 2.8822(4) . ?
Ag4 Ag5 2.8560(4) . ?
Ag4 Ag2 2.9231(6) . ?
Ag4 Ag14 2.8971(6) . ?
Ag4 S4 2.5530(11) . ?
Ag4 S2 2.5477(12) . ?
Ag4 Cu2 2.9231(6) . ?
Ag4 Cu14 2.8971(6) . ?
Ag6 Ag10 2.8635(4) . ?
Ag6 Ag5 2.8555(5) . ?
Ag6 Ag13 2.9197(6) . ?
Ag6 Ag2 2.9456(6) . ?
Ag6 S10 2.5486(12) . ?
Ag6 S12 2.5543(11) . ?
Ag6 Cu13 2.9197(6) . ?
Ag6 Cu2 2.9456(6) . ?
Ag8 Ag10 2.8497(5) . ?
Ag8 Ag5 2.8829(5) . ?
Ag8 Ag12 2.9127(6) . ?
Ag8 Ag14 2.9262(6) . ?
Ag8 S6 2.5428(11) . ?
Ag8 S9 2.5545(11) . ?
Ag8 Cu12 2.9127(6) . ?
Ag8 Cu14 2.9262(6) . ?
Ag10 Ag5 2.8814(5) . ?
Ag10 Ag13 2.9464(6) . ?
Ag10 Ag12 2.9959(6) . ?
Ag10 S3 2.5584(13) . ?
Ag10 S11 2.5451(13) . ?
Ag10 Cu13 2.9464(6) . ?
Ag10 Cu12 2.9959(6) . ?
Ag5 Ag2 2.9401(6) . ?
Ag5 Ag12 2.9478(6) . ?
Ag5 S7 2.5587(12) . ?
Ag5 S5 2.5608(13) . ?
Ag5 Cu12 2.9478(6) . ?
Ag5 Cu2 2.9401(6) . ?
Ag3 S1 2.6410(11) . ?
Ag3 S4 2.6301(11) . ?
Ag3 S12 2.6520(13) . ?
Ag3 P1 2.4280(11) . ?
Ag7 S6 2.6266(12) . ?
Ag7 S7 2.6496(12) . ?
Ag7 S2 2.6793(12) . ?
Ag7 P4 2.4271(13) . ?
Ag11 S8 2.6266(11) . ?
Ag11 S3 2.6912(13) . ?
Ag11 S9 2.6840(14) . ?
Ag11 P2 2.4352(13) . ?
Ag9 S10 2.6878(13) . ?
Ag9 S5 2.6397(14) . ?
Ag9 S11 2.6432(14) . ?
Ag9 P3 2.4246(15) . ?
Ag13 S1 2.3559(11) . ?
Ag13 S10 2.3347(13) . ?
Ag13 S3 2.3455(12) . ?
Ag2 S12 2.3683(13) . ?
Ag2 S2 2.3588(13) . ?
Ag2 S5 2.3700(14) . ?
Ag12 S7 2.3742(13) . ?
Ag12 S9 2.3598(15) . ?
Ag12 S11 2.3743(14) . ?
Ag14 S4 2.3113(11) . ?
Ag14 S6 2.3042(12) . ?
Ag14 S8 2.3127(12) . ?
S1 C32 1.773(4) . ?
S1 Cu13 2.3559(11) . ?
S4 C4 1.762(4) . ?
S4 Cu14 2.3113(11) . ?
S6 C10 1.762(4) . ?
S6 Cu14 2.3042(12) . ?
S8 C56 1.761(5) . ?
S8 Cu14 2.3127(12) . ?
S10 C28 1.763(5) . ?
S10 Cu13 2.3347(13) . ?
S12 C16 1.759(4) . ?
S12 Cu2 2.3683(13) . ?
S3 C8 1.759(4) . ?
S3 Cu13 2.3455(12) . ?
S7 C42 1.767(5) . ?
S7 Cu12 2.3742(13) . ?
S2 C34 1.763(5) . ?
S2 Cu2 2.3588(13) . ?
P1 C22 1.823(5) . ?
P1 C54 1.819(5) . ?
P1 C82 1.812(5) . ?
S9 C52 1.748(5) . ?
S9 Cu12 2.3598(15) . ?
S5 C76 1.762(5) . ?
S5 Cu2 2.3700(14) . ?
P4 C72 1.822(5) . ?
P4 C78 1.817(5) . ?
P4 C106 1.813(5) . ?
S11 C128 1.758(5) . ?
S11 Cu12 2.3743(14) . ?
P2 C102 1.816(6) . ?
P2 C104 1.818(5) . ?
P2 C112 1.816(5) . ?
P3 C116 1.828(7) . ?
P3 C3 1.821(6) . ?
P3 C133 1.809(8) . ?
F1 C1 1.338(5) . ?
F4 C30 1.336(5) . ?
F6 C36 1.347(5) . ?
F8 C40 1.334(6) . ?
F10 C60 1.347(6) . ?
F12 C46 1.354(6) . ?
F14 C12 1.341(5) . ?
F16 C18 1.346(6) . ?
F18 C44 1.345(5) . ?
F20 C14 1.340(6) . ?
F22 C6 1.351(6) . ?
F24 C68 1.350(6) . ?
F26 C58 1.337(6) . ?
F28 C88 1.338(6) . ?
F30 C110 1.345(6) . ?
F32 C84 1.358(7) . ?
F34 C90 1.344(6) . ?
F36 C11 1.342(7) . ?
F38 C74 1.342(6) . ?
F40 C24 1.349(5) . ?
F42 C146 1.327(6) . ?
F44 C122 1.344(7) . ?
F46 C134 1.335(6) . ?
F48 C150 1.333(7) . ?
O1 C26 1.377(6) . ?
O1 C100 1.432(7) . ?
F50 C98 1.340(6) . ?
F52 C154 1.349(6) . ?
F54 C48 1.339(6) . ?
F56 C152 1.339(7) . ?
O4 C66 1.356(7) . ?
O4 C83 1.439(7) . ?
F58 C118 1.345(6) . ?
F60 C92 1.350(6) . ?
F15 C156 1.352(8) . ?
F31 C5 1.336(7) . ?
F2 C142 1.346(6) . ?
F33 C13 1.341(8) . ?
F17 C97 1.348(6) . ?
F35 C130 1.339(5) . ?
F9 C85 1.341(7) . ?
O6 C136 1.378(7) . ?
O6 C99 1.456(8) . ?
F37 C95 1.352(7) . ?
F19 C140 1.330(8) . ?
F39 C27 1.354(7) . ?
F5 C25 1.350(7) . ?
O8 C70 1.367(6) . ?
O8 C49 1.439(7) . ?
F41 C2 1.341(8) . ?
F21 C47 1.333(6) . ?
O10 C87 1.353(7) . ?
O10 C89 1.431(7) . ?
O12 C39 1.351(7) . ?
O12 C57 1.435(7) . ?
C1 C4 1.390(6) . ?
C1 C18 1.384(6) . ?
C4 C6 1.367(6) . ?
O3 C144 1.353(7) . ?
O3 C145 1.417(9) . ?
F43 C101 1.312(9) . ?
F11 C121 1.329(9) . ?
F45 C29 1.340(6) . ?
C6 C48 1.374(7) . ?
O7 C120 1.364(8) . ?
O7 C129 1.422(9) . ?
C8 C12 1.399(6) . ?
C8 C44 1.380(6) . ?
C10 C58 1.395(7) . ?
C10 C110 1.382(7) . ?
F23 C107 1.356(8) . ?
C12 C74 1.373(7) . ?
F47 C51 1.341(6) . ?
C14 C28 1.373(7) . ?
C14 C5 1.384(7) . ?
C16 C30 1.389(7) . ?
C16 C98 1.391(7) . ?
C18 C24 1.360(7) . ?
F3 C111 1.344(7) . ?
C20 H20 0.9500 . ?
C20 C26 1.382(6) . ?
C20 C54 1.396(6) . ?
C22 C38 1.394(6) . ?
C22 C50 1.383(6) . ?
C24 C48 1.362(8) . ?
C26 C86 1.382(7) . ?
C28 C88 1.389(7) . ?
C30 C146 1.373(7) . ?
C32 C36 1.373(6) . ?
C32 C46 1.385(6) . ?
C34 C40 1.400(7) . ?
C34 C60 1.374(7) . ?
C36 C134 1.381(7) . ?
C38 H38 0.9500 . ?
C38 C70 1.374(7) . ?
F49 C123 1.347(8) . ?
C40 C92 1.383(7) . ?
C42 C68 1.380(7) . ?
C42 C154 1.376(7) . ?
C44 C118 1.370(7) . ?
C46 C142 1.354(7) . ?
F25 C93 1.355(7) . ?
F51 C117 1.345(7) . ?
C50 H50 0.9500 . ?
C50 C148 1.385(7) . ?
C52 C84 1.376(9) . ?
C52 C140 1.401(8) . ?
C54 C94 1.384(7) . ?
F13 C109 1.345(7) . ?
C56 C90 1.371(7) . ?
C56 C122 1.389(7) . ?
C58 C85 1.387(7) . ?
C60 C150 1.381(7) . ?
C62 H62 0.9500 . ?
C62 C106 1.397(7) . ?
C62 C39 1.376(7) . ?
C64 H64 0.9500 . ?
C64 C66 1.377(7) . ?
C64 C78 1.405(7) . ?
C66 C115 1.383(8) . ?
F53 C127 1.348(6) . ?
C68 C25 1.372(7) . ?
C70 C108 1.393(7) . ?
F27 C139 1.363(8) . ?
C72 C80 1.396(7) . ?
C72 C114 1.377(7) . ?
F55 C15 1.328(9) . ?
C74 C130 1.366(8) . ?
C76 C152 1.380(8) . ?
C76 C156 1.377(8) . ?
C78 C45 1.383(7) . ?
O2 C53 1.362(9) . ?
O2 C35 1.427(9) . ?
C80 H80 0.9500 . ?
C80 C136 1.388(7) . ?
C82 C96 1.385(7) . ?
C82 C43 1.381(6) . ?
C84 C101 1.383(8) . ?
C86 H86 0.9500 . ?
C86 C126 1.372(7) . ?
C88 C95 1.364(7) . ?
C90 C107 1.358(8) . ?
C92 C97 1.358(9) . ?
C94 H94 0.9500 . ?
C94 C126 1.391(7) . ?
C96 H96 0.9500 . ?
C96 C144 1.383(7) . ?
C98 C109 1.372(8) . ?
C100 H10A 0.9800 . ?
C100 H10B 0.9800 . ?
C100 H10C 0.9800 . ?
C102 C91 1.382(8) . ?
C102 C61 1.399(8) . ?
C104 C124 1.389(8) . ?
C104 C81 1.376(7) . ?
C106 C105 1.371(7) . ?
F7 C33 1.355(7) . ?
F57 C67 1.362(9) . ?
C108 H108 0.9500 . ?
C108 C148 1.364(7) . ?
C110 C27 1.359(7) . ?
C112 C103 1.384(7) . ?
C112 C151 1.397(7) . ?
C114 H114 0.9500 . ?
C114 C23 1.404(7) . ?
C116 C41 1.402(9) . ?
C116 C119 1.382(9) . ?
C118 C130 1.382(8) . ?
F29 C135 1.344(7) . ?
C120 C124 1.389(7) . ?
C120 C79 1.355(9) . ?
C122 C123 1.354(8) . ?
C124 H124 0.9500 . ?
C126 H126 0.9500 . ?
C128 C11 1.366(8) . ?
C128 C13 1.396(8) . ?
C132 H132 0.9500 . ?
C132 C79 1.339(10) . ?
C132 C81 1.415(8) . ?
O9 C141 1.354(9) . ?
O9 C75 1.537(11) . ?
C134 C29 1.366(8) . ?
C136 C7 1.378(9) . ?
C138 H138 0.9500 . ?
C138 C144 1.392(8) . ?
C138 C21 1.354(9) . ?
F59 C69 1.353(7) . ?
C140 C15 1.350(9) . ?
C142 C29 1.360(8) . ?
C146 C47 1.373(9) . ?
C148 H148 0.9500 . ?
C150 C97 1.362(9) . ?
C152 C121 1.381(8) . ?
C154 C111 1.404(8) . ?
C156 C67 1.366(9) . ?
C39 C31 1.386(8) . ?
C79 H79 0.9500 . ?
C5 C127 1.355(9) . ?
C81 H81 0.9500 . ?
C41 H41 0.9500 . ?
C41 C53 1.382(9) . ?
C83 H83A 0.9800 . ?
C83 H83B 0.9800 . ?
C83 H83C 0.9800 . ?
C21 H21 0.9500 . ?
C21 C43 1.403(8) . ?
O5 C137 1.359(12) . ?
O5 C9 1.427(11) . ?
C85 C51 1.368(10) . ?
C43 H43 0.9500 . ?
C87 C63 1.391(8) . ?
C87 C151 1.390(7) . ?
C11 C2 1.392(8) . ?
C89 H89A 0.9800 . ?
C89 H89B 0.9800 . ?
C89 H89C 0.9800 . ?
C45 H45 0.9500 . ?
C45 C65 1.411(9) . ?
C91 H91 0.9500 . ?
C91 C141 1.407(10) . ?
C23 H23 0.9500 . ?
C23 C7 1.370(9) . ?
C93 C101 1.393(12) . ?
C93 C15 1.386(13) . ?
C47 C109 1.360(9) . ?
C95 C127 1.388(9) . ?
C3 C125 1.367(9) . ?
C3 C147 1.359(10) . ?
C49 H49A 0.9800 . ?
C49 H49B 0.9800 . ?
C49 H49C 0.9800 . ?
C99 H99A 0.9800 . ?
C99 H99B 0.9800 . ?
C99 H99C 0.9800 . ?
C25 C117 1.366(9) . ?
C51 C27 1.345(10) . ?
C103 H103 0.9500 . ?
C103 C55 1.391(8) . ?
C13 C139 1.384(9) . ?
C105 H105 0.9500 . ?
C105 C17 1.401(8) . ?
C53 C131 1.376(10) . ?
C107 C135 1.372(10) . ?
C55 H55 0.9500 . ?
C55 C63 1.374(9) . ?
C111 C117 1.352(10) . ?
C7 H7 0.9500 . ?
C113 H113 0.9500 . ?
C113 C133 1.398(10) . ?
C113 C137 1.394(11) . ?
C57 H57A 0.9800 . ?
C57 H57B 0.9800 . ?
C57 H57C 0.9800 . ?
C115 H115 0.9500 . ?
C115 C65 1.362(9) . ?
C59 H59 0.9500 . ?
C59 C119 1.426(11) . ?
C59 C131 1.363(11) . ?
C119 H119 0.9500 . ?
C121 C69 1.366(12) . ?
C61 H61 0.9500 . ?
C61 C73 1.356(11) . ?
C123 C135 1.356(10) . ?
O11 C71 1.339(11) . ?
O11 C19 1.813(17) . ?
C31 H31 0.9500 . ?
C31 C17 1.362(9) . ?
C125 H125 0.9500 . ?
C125 C71 1.365(10) . ?
C63 H63 0.9500 . ?
C2 C33 1.374(11) . ?
C129 H12A 0.9800 . ?
C129 H12B 0.9800 . ?
C129 H12C 0.9800 . ?
C65 H65 0.9500 . ?
C131 H131 0.9500 . ?
C33 C139 1.350(12) . ?
C133 C153 1.375(9) . ?
C67 C69 1.372(12) . ?
C17 H17 0.9500 . ?
C137 C37 1.280(12) . ?
C35 H35A 0.9800 . ?
C35 H35B 0.9800 . ?
C35 H35C 0.9800 . ?
C141 C143 1.381(12) . ?
C71 C149 1.307(14) . ?
C143 H143 0.9500 . ?
C143 C73 1.398(12) . ?
C9 H9A 0.9800 . ?
C9 H9B 0.9800 . ?
C9 H9C 0.9800 . ?
C145 H14A 0.9800 . ?
C145 H14B 0.9800 . ?
C145 H14C 0.9800 . ?
C73 H73 0.9500 . ?
C147 H147 0.9500 . ?
C147 C77 1.437(11) . ?
C37 H37 0.9500 . ?
C37 C155 1.358(17) . ?
C149 H149 0.9500 . ?
C149 C77 1.390(14) . ?
C75 H75A 0.9800 . ?
C75 H75B 0.9800 . ?
C75 H75C 0.9800 . ?
C151 H151 0.9500 . ?
C19 H19A 0.9798 . ?
C19 H19B 0.9800 . ?
C19 H19C 0.9796 . ?
C153 H153 0.9500 . ?
C153 C155 1.445(16) . ?
C77 H77 0.9500 . ?
C155 H155 0.9500 . ?

loop_
_geom_torsion_atom_site_label_1
_geom_torsion_atom_site_label_2
_geom_torsion_atom_site_label_3
_geom_torsion_atom_site_label_4
_geom_torsion
_geom_torsion_site_symmetry_1
_geom_torsion_site_symmetry_2
_geom_torsion_site_symmetry_3
_geom_torsion_site_symmetry_4
_geom_torsion_publ_flag
Ag1 S1 C32 C36 77.6(4) . . . . ?
Ag1 S1 C32 C46 -111.1(4) . . . . ?
Ag1 S8 C56 C90 72.9(4) . . . . ?
Ag1 S8 C56 C122 -113.9(4) . . . . ?
Ag4 S4 C4 C1 69.3(3) . . . . ?
Ag4 S4 C4 C6 -117.8(4) . . . . ?
Ag4 S2 C34 C40 -115.1(3) . . . . ?
Ag4 S2 C34 C60 73.1(4) . . . . ?
Ag6 S10 C28 C14 -111.4(4) . . . . ?
Ag6 S10 C28 C88 75.8(4) . . . . ?
Ag6 S12 C16 C30 76.3(4) . . . . ?
Ag6 S12 C16 C98 -110.1(4) . . . . ?
Ag8 S6 C10 C58 74.2(4) . . . . ?
Ag8 S6 C10 C110 -113.7(4) . . . . ?
Ag8 S9 C52 C84 71.0(4) . . . . ?
Ag8 S9 C52 C140 -115.7(4) . . . . ?
Ag10 S3 C8 C12 -119.1(4) . . . . ?
Ag10 S3 C8 C44 68.1(5) . . . . ?
Ag10 S11 C128 C11 69.6(5) . . . . ?
Ag10 S11 C128 C13 -118.1(5) . . . . ?
Ag5 S7 C42 C68 72.2(5) . . . . ?
Ag5 S7 C42 C154 -113.9(4) . . . . ?
Ag5 S5 C76 C152 70.6(5) . . . . ?
Ag5 S5 C76 C156 -113.5(5) . . . . ?
Ag3 S1 C32 C36 -19.1(4) . . . . ?
Ag3 S1 C32 C46 152.3(3) . . . . ?
Ag3 S4 C4 C1 -24.6(4) . . . . ?
Ag3 S4 C4 C6 148.3(3) . . . . ?
Ag3 S12 C16 C30 -20.6(4) . . . . ?
Ag3 S12 C16 C98 153.0(4) . . . . ?
Ag3 P1 C22 C38 -50.8(4) . . . . ?
Ag3 P1 C22 C50 124.5(4) . . . . ?
Ag3 P1 C54 C20 -44.8(4) . . . . ?
Ag3 P1 C54 C94 129.0(4) . . . . ?
Ag3 P1 C82 C96 -49.8(4) . . . . ?
Ag3 P1 C82 C43 125.5(4) . . . . ?
Ag7 S6 C10 C58 -24.1(4) . . . . ?
Ag7 S6 C10 C110 148.0(3) . . . . ?
Ag7 S7 C42 C68 -26.8(5) . . . . ?
Ag7 S7 C42 C154 147.1(4) . . . . ?
Ag7 S2 C34 C40 150.0(3) . . . . ?
Ag7 S2 C34 C60 -21.8(4) . . . . ?
Ag7 P4 C72 C80 -46.3(4) . . . . ?
Ag7 P4 C72 C114 128.3(4) . . . . ?
Ag7 P4 C78 C64 -46.8(4) . . . . ?
Ag7 P4 C78 C45 127.3(4) . . . . ?
Ag7 P4 C106 C62 -46.5(5) . . . . ?
Ag7 P4 C106 C105 130.9(5) . . . . ?
Ag11 S8 C56 C90 -21.2(4) . . . . ?
Ag11 S8 C56 C122 151.9(4) . . . . ?
Ag11 S3 C8 C12 145.9(4) . . . . ?
Ag11 S3 C8 C44 -26.9(5) . . . . ?
Ag11 S9 C52 C84 -20.4(5) . . . . ?
Ag11 S9 C52 C140 153.0(4) . . . . ?
Ag11 P2 C102 C91 -25.1(5) . . . . ?
Ag11 P2 C102 C61 156.8(4) . . . . ?
Ag11 P2 C104 C124 -49.6(4) . . . . ?
Ag11 P2 C104 C81 126.1(4) . . . . ?
Ag11 P2 C112 C103 124.4(5) . . . . ?
Ag11 P2 C112 C151 -53.1(5) . . . . ?
Ag9 S10 C28 C14 157.8(3) . . . . ?
Ag9 S10 C28 C88 -15.0(4) . . . . ?
Ag9 S5 C76 C152 -21.1(5) . . . . ?
Ag9 S5 C76 C156 154.8(4) . . . . ?
Ag9 S11 C128 C11 -23.2(6) . . . . ?
Ag9 S11 C128 C13 149.1(5) . . . . ?
Ag9 P3 C116 C41 -45.6(5) . . . . ?
Ag9 P3 C116 C119 133.1(5) . . . . ?
Ag9 P3 C3 C125 -42.8(7) . . . . ?
Ag9 P3 C3 C147 134.6(7) . . . . ?
Ag9 P3 C133 C113 -47.5(6) . . . . ?
Ag9 P3 C133 C153 123.8(8) . . . . ?
Ag13 S1 C32 C36 156.9(3) . . . . ?
Ag13 S1 C32 C46 -31.7(4) . . . . ?
Ag13 S10 C28 C14 -31.8(4) . . . . ?
Ag13 S10 C28 C88 155.5(3) . . . . ?
Ag13 S3 C8 C12 -38.7(5) . . . . ?
Ag13 S3 C8 C44 148.5(4) . . . . ?
Ag2 S12 C16 C30 157.2(3) . . . . ?
Ag2 S12 C16 C98 -29.2(5) . . . . ?
Ag2 S2 C34 C40 -35.3(4) . . . . ?
Ag2 S2 C34 C60 152.9(3) . . . . ?
Ag2 S5 C76 C152 149.7(4) . . . . ?
Ag2 S5 C76 C156 -34.4(5) . . . . ?
Ag12 S7 C42 C68 153.8(4) . . . . ?
Ag12 S7 C42 C154 -32.3(5) . . . . ?
Ag12 S9 C52 C84 149.1(4) . . . . ?
Ag12 S9 C52 C140 -37.5(5) . . . . ?
Ag12 S11 C128 C11 151.6(5) . . . . ?
Ag12 S11 C128 C13 -36.1(6) . . . . ?
Ag14 S4 C4 C1 148.6(3) . . . . ?
Ag14 S4 C4 C6 -38.5(4) . . . . ?
Ag14 S6 C10 C58 155.3(3) . . . . ?
Ag14 S6 C10 C110 -32.5(4) . . . . ?
Ag14 S8 C56 C90 152.0(3) . . . . ?
Ag14 S8 C56 C122 -34.9(4) . . . . ?
S1 C32 C36 F6 -9.5(6) . . . . ?
S1 C32 C36 C134 169.9(4) . . . . ?
S1 C32 C46 F12 7.5(6) . . . . ?
S1 C32 C46 C142 -170.4(4) . . . . ?
S4 C4 C6 F22 6.2(6) . . . . ?
S4 C4 C6 C48 -171.8(4) . . . . ?
S6 C10 C58 F26 -8.5(6) . . . . ?
S6 C10 C58 C85 170.7(4) . . . . ?
S6 C10 C110 F30 8.2(6) . . . . ?
S6 C10 C110 C27 -172.7(4) . . . . ?
S8 C56 C90 F34 -7.5(6) . . . . ?
S8 C56 C90 C107 172.8(5) . . . . ?
S8 C56 C122 F44 6.2(7) . . . . ?
S8 C56 C122 C123 -172.8(5) . . . . ?
S10 C28 C88 F28 -9.0(7) . . . . ?
S10 C28 C88 C95 170.1(4) . . . . ?
S12 C16 C30 F4 -7.8(6) . . . . ?
S12 C16 C30 C146 171.4(4) . . . . ?
S12 C16 C98 F50 6.1(8) . . . . ?
S12 C16 C98 C109 -174.0(6) . . . . ?
S3 C8 C12 F14 6.6(7) . . . . ?
S3 C8 C12 C74 -173.0(4) . . . . ?
S3 C8 C44 F18 -8.0(7) . . . . ?
S3 C8 C44 C118 172.5(5) . . . . ?
S7 C42 C68 F24 -7.2(7) . . . . ?
S7 C42 C68 C25 172.1(5) . . . . ?
S7 C42 C154 F52 7.1(8) . . . . ?
S7 C42 C154 C111 -173.1(5) . . . . ?
S2 C34 C40 F8 7.8(6) . . . . ?
S2 C34 C40 C92 -171.4(4) . . . . ?
S2 C34 C60 F10 -9.6(6) . . . . ?
S2 C34 C60 C150 171.0(4) . . . . ?
P1 C22 C38 C70 174.8(4) . . . . ?
P1 C22 C50 C148 -173.5(4) . . . . ?
P1 C54 C94 C126 -172.4(4) . . . . ?
P1 C82 C96 C144 176.7(4) . . . . ?
P1 C82 C43 C21 -175.2(4) . . . . ?
S9 C52 C84 F32 -7.1(7) . . . . ?
S9 C52 C84 C101 173.8(4) . . . . ?
S9 C52 C140 F19 6.9(8) . . . . ?
S9 C52 C140 C15 -174.7(5) . . . . ?
S5 C76 C152 F56 -6.3(8) . . . . ?
S5 C76 C152 C121 173.7(5) . . . . ?
S5 C76 C156 F15 3.0(8) . . . . ?
S5 C76 C156 C67 -174.2(6) . . . . ?
P4 C72 C80 C136 174.3(4) . . . . ?
P4 C72 C114 C23 -173.3(4) . . . . ?
P4 C78 C45 C65 -174.0(5) . . . . ?
P4 C106 C105 C17 -176.0(6) . . . . ?
S11 C128 C11 F36 -9.1(8) . . . . ?
S11 C128 C11 C2 172.7(5) . . . . ?
S11 C128 C13 F33 5.2(9) . . . . ?
S11 C128 C13 C139 -174.0(6) . . . . ?
P2 C102 C91 C141 177.8(4) . . . . ?
P2 C102 C61 C73 -178.9(6) . . . . ?
P2 C104 C124 C120 176.1(4) . . . . ?
P2 C104 C81 C132 -174.8(4) . . . . ?
P2 C112 C103 C55 -176.7(6) . . . . ?
P2 C112 C151 C87 177.9(5) . . . . ?
P3 C116 C41 C53 176.5(4) . . . . ?
P3 C116 C119 C59 -177.1(5) . . . . ?
P3 C3 C125 C71 178.2(7) . . . . ?
P3 C3 C147 C77 -175.8(7) . . . . ?
P3 C133 C153 C155 -173.0(8) . . . . ?
F1 C1 C4 S4 -9.2(6) . . . . ?
F1 C1 C4 C6 177.5(4) . . . . ?
F1 C1 C18 F16 0.7(6) . . . . ?
F1 C1 C18 C24 -178.2(4) . . . . ?
F4 C30 C146 F42 -0.2(8) . . . . ?
F4 C30 C146 C47 -178.6(5) . . . . ?
F6 C36 C134 F46 -0.1(7) . . . . ?
F6 C36 C134 C29 -180.0(5) . . . . ?
F8 C40 C92 F60 0.0(7) . . . . ?
F8 C40 C92 C97 -179.0(5) . . . . ?
F10 C60 C150 F48 0.7(7) . . . . ?
F10 C60 C150 C97 -179.2(5) . . . . ?
F12 C46 C142 F2 1.4(8) . . . . ?
F12 C46 C142 C29 -177.8(5) . . . . ?
F14 C12 C74 F38 0.8(8) . . . . ?
F14 C12 C74 C130 -179.7(5) . . . . ?
F16 C18 C24 F40 0.6(8) . . . . ?
F16 C18 C24 C48 -178.9(5) . . . . ?
F18 C44 C118 F58 0.0(8) . . . . ?
F18 C44 C118 C130 -178.7(5) . . . . ?
F20 C14 C28 S10 6.7(6) . . . . ?
F20 C14 C28 C88 179.9(4) . . . . ?
F20 C14 C5 F31 1.8(8) . . . . ?
F20 C14 C5 C127 -177.7(6) . . . . ?
F22 C6 C48 F54 0.7(8) . . . . ?
F22 C6 C48 C24 -177.9(5) . . . . ?
F24 C68 C25 F5 0.3(9) . . . . ?
F24 C68 C25 C117 -179.9(6) . . . . ?
F26 C58 C85 F9 0.0(8) . . . . ?
F26 C58 C85 C51 -178.9(5) . . . . ?
F28 C88 C95 F37 -0.4(8) . . . . ?
F28 C88 C95 C127 -177.2(5) . . . . ?
F30 C110 C27 F39 -1.0(8) . . . . ?
F30 C110 C27 C51 -178.8(5) . . . . ?
F32 C84 C101 F43 -0.3(8) . . . . ?
F32 C84 C101 C93 -179.5(5) . . . . ?
F34 C90 C107 F23 0.1(9) . . . . ?
F34 C90 C107 C135 -179.2(6) . . . . ?
F36 C11 C2 F41 0.8(10) . . . . ?
F36 C11 C2 C33 -178.2(6) . . . . ?
F38 C74 C130 F35 -0.1(9) . . . . ?
F38 C74 C130 C118 179.7(6) . . . . ?
F40 C24 C48 F54 1.0(9) . . . . ?
F40 C24 C48 C6 179.6(5) . . . . ?
F42 C146 C47 F21 -0.6(10) . . . . ?
F42 C146 C47 C109 -177.7(7) . . . . ?
F44 C122 C123 F49 2.0(9) . . . . ?
F44 C122 C123 C135 -179.7(6) . . . . ?
F46 C134 C29 F45 0.9(10) . . . . ?
F46 C134 C29 C142 -178.8(6) . . . . ?
F48 C150 C97 F17 0.7(8) . . . . ?
F48 C150 C97 C92 -178.9(5) . . . . ?
O1 C26 C86 C126 178.2(5) . . . . ?
F50 C98 C109 F13 0.3(11) . . . . ?
F50 C98 C109 C47 -177.3(7) . . . . ?
F52 C154 C111 F3 -0.1(10) . . . . ?
F52 C154 C111 C117 -179.2(7) . . . . ?
F56 C152 C121 F11 0.4(10) . . . . ?
F56 C152 C121 C69 -179.3(7) . . . . ?
O4 C66 C115 C65 178.2(6) . . . . ?
F58 C118 C130 F35 0.5(9) . . . . ?
F58 C118 C130 C74 -179.3(6) . . . . ?
F60 C92 C97 F17 0.2(8) . . . . ?
F60 C92 C97 C150 179.8(5) . . . . ?
F15 C156 C67 F57 2.5(11) . . . . ?
F15 C156 C67 C69 -177.3(8) . . . . ?
F31 C5 C127 F53 -0.5(10) . . . . ?
F31 C5 C127 C95 179.2(6) . . . . ?
F2 C142 C29 F45 -0.4(10) . . . . ?
F2 C142 C29 C134 179.3(6) . . . . ?
F33 C13 C139 F27 0.3(12) . . . . ?
F33 C13 C139 C33 -177.0(8) . . . . ?
F9 C85 C51 F47 1.1(9) . . . . ?
F9 C85 C51 C27 -178.9(6) . . . . ?
O6 C136 C7 C23 177.7(5) . . . . ?
F37 C95 C127 F53 1.4(10) . . . . ?
F37 C95 C127 C5 -178.2(6) . . . . ?
F19 C140 C15 F55 -2.1(10) . . . . ?
F19 C140 C15 C93 -179.5(6) . . . . ?
F5 C25 C117 F51 -1.5(11) . . . . ?
F5 C25 C117 C111 -178.8(7) . . . . ?
O8 C70 C108 C148 -179.6(5) . . . . ?
F41 C2 C33 F7 -0.6(12) . . . . ?
F41 C2 C33 C139 -178.1(8) . . . . ?
F21 C47 C109 F13 2.1(13) . . . . ?
F21 C47 C109 C98 179.7(7) . . . . ?
O10 C87 C63 C55 177.7(7) . . . . ?
O10 C87 C151 C112 -179.1(6) . . . . ?
O12 C39 C31 C17 178.6(8) . . . . ?
C1 C4 C6 F22 179.4(4) . . . . ?
C1 C4 C6 C48 1.4(7) . . . . ?
C1 C18 C24 F40 179.5(4) . . . . ?
C1 C18 C24 C48 0.0(8) . . . . ?
C4 C1 C18 F16 -179.4(4) . . . . ?
C4 C1 C18 C24 1.7(7) . . . . ?
C4 C6 C48 F54 178.8(5) . . . . ?
C4 C6 C48 C24 0.2(9) . . . . ?
F11 C121 C69 F59 -0.7(13) . . . . ?
F11 C121 C69 C67 -178.4(8) . . . . ?
O7 C120 C124 C104 -180.0(5) . . . . ?
O7 C120 C79 C132 179.8(6) . . . . ?
C8 C12 C74 F38 -179.6(5) . . . . ?
C8 C12 C74 C130 0.0(9) . . . . ?
C8 C44 C118 F58 179.5(5) . . . . ?
C8 C44 C118 C130 0.8(9) . . . . ?
C10 C58 C85 F9 -179.2(5) . . . . ?
C10 C58 C85 C51 1.9(8) . . . . ?
C10 C110 C27 F39 179.9(5) . . . . ?
C10 C110 C27 C51 2.0(9) . . . . ?
F23 C107 C135 F29 0.4(11) . . . . ?
F23 C107 C135 C123 -179.6(7) . . . . ?
C12 C8 C44 F18 178.9(5) . . . . ?
C12 C8 C44 C118 -0.7(8) . . . . ?
C12 C74 C130 F35 -179.6(5) . . . . ?
C12 C74 C130 C118 0.2(9) . . . . ?
F47 C51 C27 F39 0.3(10) . . . . ?
F47 C51 C27 C110 178.1(5) . . . . ?
C14 C28 C88 F28 177.9(4) . . . . ?
C14 C28 C88 C95 -3.0(7) . . . . ?
C14 C5 C127 F53 179.0(6) . . . . ?
C14 C5 C127 C95 -1.4(10) . . . . ?
C16 C30 C146 F42 -179.3(5) . . . . ?
C16 C30 C146 C47 2.3(9) . . . . ?
C16 C98 C109 F13 -179.6(7) . . . . ?
C16 C98 C109 C47 2.8(12) . . . . ?
C18 C1 C4 S4 170.9(3) . . . . ?
C18 C1 C4 C6 -2.4(6) . . . . ?
C18 C24 C48 F54 -179.5(5) . . . . ?
C18 C24 C48 C6 -0.9(9) . . . . ?
F3 C111 C117 F51 1.2(12) . . . . ?
F3 C111 C117 C25 178.6(7) . . . . ?
C20 C26 C86 C126 0.4(8) . . . . ?
C20 C54 C94 C126 1.1(7) . . . . ?
C22 P1 C54 C20 77.4(4) . . . . ?
C22 P1 C54 C94 -108.9(4) . . . . ?
C22 P1 C82 C96 -174.8(4) . . . . ?
C22 P1 C82 C43 0.6(5) . . . . ?
C22 C38 C70 O8 -179.7(5) . . . . ?
C22 C38 C70 C108 -1.0(7) . . . . ?
C22 C50 C148 C108 -1.1(7) . . . . ?
C26 C20 C54 P1 173.3(3) . . . . ?
C26 C20 C54 C94 -0.7(7) . . . . ?
C26 C86 C126 C94 0.0(8) . . . . ?
C28 C14 C5 F31 -178.5(5) . . . . ?
C28 C14 C5 C127 2.0(9) . . . . ?
C28 C88 C95 F37 -179.5(5) . . . . ?
C28 C88 C95 C127 3.7(9) . . . . ?
C30 C16 C98 F50 -179.8(5) . . . . ?
C30 C16 C98 C109 0.0(9) . . . . ?
C30 C146 C47 F21 177.8(6) . . . . ?
C30 C146 C47 C109 0.7(11) . . . . ?
C32 C36 C134 F46 -179.5(5) . . . . ?
C32 C36 C134 C29 0.6(8) . . . . ?
C32 C46 C142 F2 179.3(5) . . . . ?
C32 C46 C142 C29 0.2(9) . . . . ?
C34 C40 C92 F60 179.3(4) . . . . ?
C34 C40 C92 C97 0.3(8) . . . . ?
C34 C60 C150 F48 -179.9(4) . . . . ?
C34 C60 C150 C97 0.3(8) . . . . ?
C36 C32 C46 F12 179.4(4) . . . . ?
C36 C32 C46 C142 1.5(7) . . . . ?
C36 C134 C29 F45 -179.2(6) . . . . ?
C36 C134 C29 C142 1.1(9) . . . . ?
C38 C22 C50 C148 1.7(7) . . . . ?
C38 C70 C108 C148 1.6(8) . . . . ?
F49 C123 C135 F29 -1.3(11) . . . . ?
F49 C123 C135 C107 178.7(7) . . . . ?
C40 C34 C60 F10 178.2(4) . . . . ?
C40 C34 C60 C150 -1.2(7) . . . . ?
C40 C92 C97 F17 179.2(5) . . . . ?
C40 C92 C97 C150 -1.2(8) . . . . ?
C42 C68 C25 F5 -179.0(5) . . . . ?
C42 C68 C25 C117 0.8(10) . . . . ?
C42 C154 C111 F3 -179.9(6) . . . . ?
C42 C154 C111 C117 1.0(11) . . . . ?
C44 C8 C12 F14 179.9(5) . . . . ?
C44 C8 C12 C74 0.3(8) . . . . ?
C44 C118 C130 F35 179.3(6) . . . . ?
C44 C118 C130 C74 -0.5(10) . . . . ?
C46 C32 C36 F6 178.7(4) . . . . ?
C46 C32 C36 C134 -1.9(7) . . . . ?
C46 C142 C29 F45 178.8(6) . . . . ?
C46 C142 C29 C134 -1.5(10) . . . . ?
F25 C93 C101 F43 0.3(9) . . . . ?
F25 C93 C101 C84 179.6(5) . . . . ?
F25 C93 C15 F55 2.1(11) . . . . ?
F25 C93 C15 C140 179.6(6) . . . . ?
C50 C22 C38 C70 -0.7(7) . . . . ?
C52 C84 C101 F43 178.9(5) . . . . ?
C52 C84 C101 C93 -0.3(8) . . . . ?
C52 C140 C15 F55 179.5(6) . . . . ?
C52 C140 C15 C93 2.1(10) . . . . ?
C54 P1 C22 C38 -171.4(3) . . . . ?
C54 P1 C22 C50 3.9(4) . . . . ?
C54 P1 C82 C96 71.3(4) . . . . ?
C54 P1 C82 C43 -113.3(4) . . . . ?
C54 C20 C26 O1 -177.8(4) . . . . ?
C54 C20 C26 C86 -0.1(7) . . . . ?
C54 C94 C126 C86 -0.8(8) . . . . ?
C56 C90 C107 F23 179.7(5) . . . . ?
C56 C90 C107 C135 0.5(10) . . . . ?
C56 C122 C123 F49 -178.9(5) . . . . ?
C56 C122 C123 C135 -0.7(10) . . . . ?
C58 C10 C110 F30 -179.3(4) . . . . ?
C58 C10 C110 C27 -0.1(7) . . . . ?
C58 C85 C51 F47 180.0(5) . . . . ?
C58 C85 C51 C27 0.0(9) . . . . ?
C60 C34 C40 F8 -179.9(4) . . . . ?
C60 C34 C40 C92 0.9(7) . . . . ?
C60 C150 C97 F17 -179.4(5) . . . . ?
C60 C150 C97 C92 1.0(8) . . . . ?
C62 C106 C105 C17 1.3(10) . . . . ?
C62 C39 C31 C17 -0.3(12) . . . . ?
C64 C66 C115 C65 -0.8(10) . . . . ?
C64 C78 C45 C65 0.0(9) . . . . ?
C66 C64 C78 P4 175.9(4) . . . . ?
C66 C64 C78 C45 1.7(8) . . . . ?
C66 C115 C65 C45 2.5(12) . . . . ?
C68 C42 C154 F52 -178.7(5) . . . . ?
C68 C42 C154 C111 1.1(9) . . . . ?
C68 C25 C117 F51 178.8(6) . . . . ?
C68 C25 C117 C111 1.5(11) . . . . ?
C70 C108 C148 C50 -0.5(8) . . . . ?
C72 P4 C78 C64 76.0(4) . . . . ?
C72 P4 C78 C45 -109.8(5) . . . . ?
C72 P4 C106 C62 -168.1(4) . . . . ?
C72 P4 C106 C105 9.3(6) . . . . ?
C72 C80 C136 O6 -178.3(4) . . . . ?
C72 C80 C136 C7 0.3(7) . . . . ?
C72 C114 C23 C7 -1.5(8) . . . . ?
C76 C152 C121 F11 -179.6(6) . . . . ?
C76 C152 C121 C69 0.7(11) . . . . ?
C76 C156 C67 F57 179.8(7) . . . . ?
C76 C156 C67 C69 -0.1(12) . . . . ?
C78 P4 C72 C80 -171.2(4) . . . . ?
C78 P4 C72 C114 3.4(5) . . . . ?
C78 P4 C106 C62 79.2(5) . . . . ?
C78 P4 C106 C105 -103.4(5) . . . . ?
C78 C64 C66 O4 179.8(5) . . . . ?
C78 C64 C66 C115 -1.3(8) . . . . ?
C78 C45 C65 C115 -2.1(11) . . . . ?
O2 C53 C131 C59 -178.3(7) . . . . ?
C80 C72 C114 C23 0.9(7) . . . . ?
C80 C136 C7 C23 -0.9(8) . . . . ?
C82 P1 C22 C38 75.3(4) . . . . ?
C82 P1 C22 C50 -109.4(4) . . . . ?
C82 P1 C54 C20 -168.6(3) . . . . ?
C82 P1 C54 C94 5.1(5) . . . . ?
C82 C96 C144 O3 179.3(5) . . . . ?
C82 C96 C144 C138 -1.3(8) . . . . ?
C84 C52 C140 F19 -179.4(5) . . . . ?
C84 C52 C140 C15 -1.0(8) . . . . ?
C88 C95 C127 F53 178.3(6) . . . . ?
C88 C95 C127 C5 -1.4(10) . . . . ?
C90 C56 C122 F44 179.8(5) . . . . ?
C90 C56 C122 C123 0.8(8) . . . . ?
C90 C107 C135 F29 179.7(6) . . . . ?
C90 C107 C135 C123 -0.3(11) . . . . ?
C96 C82 C43 C21 0.0(8) . . . . ?
C98 C16 C30 F4 178.3(5) . . . . ?
C98 C16 C30 C146 -2.6(7) . . . . ?
C100 O1 C26 C20 -5.0(7) . . . . ?
C100 O1 C26 C86 177.2(5) . . . . ?
C102 P2 C104 C124 -178.4(4) . . . . ?
C102 P2 C104 C81 -2.8(5) . . . . ?
C102 P2 C112 C103 -110.2(6) . . . . ?
C102 P2 C112 C151 72.3(5) . . . . ?
C102 C91 C141 O9 -179.2(6) . . . . ?
C102 C91 C141 C143 2.6(9) . . . . ?
C102 C61 C73 C143 -0.6(12) . . . . ?
C104 P2 C102 C91 101.7(4) . . . . ?
C104 P2 C102 C61 -76.4(5) . . . . ?
C104 P2 C112 C103 1.7(6) . . . . ?
C104 P2 C112 C151 -175.8(4) . . . . ?
C106 P4 C72 C80 75.8(4) . . . . ?
C106 P4 C72 C114 -109.6(4) . . . . ?
C106 P4 C78 C64 -170.9(4) . . . . ?
C106 P4 C78 C45 3.2(5) . . . . ?
C106 C62 C39 O12 -179.9(6) . . . . ?
C106 C62 C39 C31 -1.1(10) . . . . ?
C106 C105 C17 C31 -2.8(12) . . . . ?
F7 C33 C139 F27 3.3(14) . . . . ?
F7 C33 C139 C13 -179.5(7) . . . . ?
F57 C67 C69 F59 0.8(14) . . . . ?
F57 C67 C69 C121 178.6(8) . . . . ?
C110 C10 C58 F26 179.0(4) . . . . ?
C110 C10 C58 C85 -1.8(7) . . . . ?
C112 P2 C102 C91 -146.6(4) . . . . ?
C112 P2 C102 C61 35.3(5) . . . . ?
C112 P2 C104 C124 71.7(4) . . . . ?
C112 P2 C104 C81 -112.6(4) . . . . ?
C112 C103 C55 C63 -2.2(12) . . . . ?
C114 C72 C80 C136 -0.3(7) . . . . ?
C114 C23 C7 C136 1.5(8) . . . . ?
C116 P3 C3 C125 -165.0(6) . . . . ?
C116 P3 C3 C147 12.4(8) . . . . ?
C116 P3 C133 C113 76.7(6) . . . . ?
C116 P3 C133 C153 -112.0(8) . . . . ?
C116 C41 C53 O2 -179.5(6) . . . . ?
C116 C41 C53 C131 0.5(9) . . . . ?
C122 C56 C90 F34 179.0(4) . . . . ?
C122 C56 C90 C107 -0.7(7) . . . . ?
C122 C123 C135 F29 -179.6(6) . . . . ?
C122 C123 C135 C107 0.4(11) . . . . ?
C124 C104 C81 C132 0.8(7) . . . . ?
C124 C120 C79 C132 0.9(9) . . . . ?
C128 C11 C2 F41 179.0(6) . . . . ?
C128 C11 C2 C33 0.1(11) . . . . ?
C128 C13 C139 F27 179.5(7) . . . . ?
C128 C13 C139 C33 2.2(13) . . . . ?
O9 C141 C143 C73 -178.1(7) . . . . ?
C138 C21 C43 C82 -1.2(9) . . . . ?
C140 C52 C84 F32 179.3(4) . . . . ?
C140 C52 C84 C101 0.1(8) . . . . ?
C144 C138 C21 C43 1.1(10) . . . . ?
C146 C47 C109 F13 179.2(7) . . . . ?
C146 C47 C109 C98 -3.2(12) . . . . ?
C152 C76 C156 F15 179.1(6) . . . . ?
C152 C76 C156 C67 2.0(9) . . . . ?
C152 C121 C69 F59 179.0(7) . . . . ?
C152 C121 C69 C67 1.3(13) . . . . ?
C154 C42 C68 F24 178.7(5) . . . . ?
C154 C42 C68 C25 -2.0(8) . . . . ?
C154 C111 C117 F51 -179.7(6) . . . . ?
C154 C111 C117 C25 -2.3(12) . . . . ?
C156 C76 C152 F56 177.7(5) . . . . ?
C156 C76 C152 C121 -2.3(9) . . . . ?
C156 C67 C69 F59 -179.3(8) . . . . ?
C156 C67 C69 C121 -1.6(14) . . . . ?
C39 C62 C106 P4 178.1(5) . . . . ?
C39 C62 C106 C105 0.6(9) . . . . ?
C39 C31 C17 C105 2.3(14) . . . . ?
C79 C120 C124 C104 -1.2(8) . . . . ?
C79 C132 C81 C104 -1.0(9) . . . . ?
C5 C14 C28 S10 -173.1(4) . . . . ?
C5 C14 C28 C88 0.1(7) . . . . ?
C81 C104 C124 C120 0.3(8) . . . . ?
C81 C132 C79 C120 0.2(9) . . . . ?
C41 C116 C119 C59 1.6(9) . . . . ?
C41 C53 C131 C59 1.7(11) . . . . ?
C83 O4 C66 C64 -6.0(8) . . . . ?
C83 O4 C66 C115 175.1(5) . . . . ?
C21 C138 C144 O3 179.6(6) . . . . ?
C21 C138 C144 C96 0.2(9) . . . . ?
O5 C137 C37 C155 -179.7(11) . . . . ?
C85 C51 C27 F39 -179.8(6) . . . . ?
C85 C51 C27 C110 -2.0(10) . . . . ?
C43 C82 C96 C144 1.2(7) . . . . ?
C11 C128 C13 F33 178.0(6) . . . . ?
C11 C128 C13 C139 -1.2(10) . . . . ?
C11 C2 C33 F7 178.4(7) . . . . ?
C11 C2 C33 C139 0.9(12) . . . . ?
C89 O10 C87 C63 179.2(6) . . . . ?
C89 O10 C87 C151 -1.4(9) . . . . ?
C91 C102 C61 C73 3.1(10) . . . . ?
C91 C141 C143 C73 -0.2(11) . . . . ?
C3 P3 C116 C41 76.4(5) . . . . ?
C3 P3 C116 C119 -104.8(6) . . . . ?
C3 P3 C133 C113 -169.7(6) . . . . ?
C3 P3 C133 C153 1.5(9) . . . . ?
C3 C125 C71 O11 179.1(9) . . . . ?
C3 C125 C71 C149 -0.4(15) . . . . ?
C3 C147 C77 C149 -4.0(16) . . . . ?
C49 O8 C70 C38 -4.9(8) . . . . ?
C49 O8 C70 C108 176.3(5) . . . . ?
C99 O6 C136 C80 -2.8(7) . . . . ?
C99 O6 C136 C7 178.6(5) . . . . ?
C101 C93 C15 F55 -179.8(6) . . . . ?
C101 C93 C15 C140 -2.3(11) . . . . ?
C103 C112 C151 C87 0.3(9) . . . . ?
C103 C55 C63 C87 2.7(12) . . . . ?
C13 C128 C11 F36 178.3(6) . . . . ?
C13 C128 C11 C2 0.1(10) . . . . ?
C113 C133 C153 C155 -1.6(14) . . . . ?
C113 C137 C37 C155 1.3(19) . . . . ?
C57 O12 C39 C62 -8.0(10) . . . . ?
C57 O12 C39 C31 173.2(7) . . . . ?
C119 C116 C41 C53 -2.2(9) . . . . ?
C119 C59 C131 C53 -2.3(12) . . . . ?
C15 C93 C101 F43 -177.8(6) . . . . ?
C15 C93 C101 C84 1.4(10) . . . . ?
C61 C102 C91 C141 -4.1(8) . . . . ?
O11 C71 C149 C77 178.3(10) . . . . ?
C125 C3 C147 C77 1.5(14) . . . . ?
C125 C71 C149 C77 -2.2(18) . . . . ?
C63 C87 C151 C112 0.2(9) . . . . ?
C2 C33 C139 F27 -179.3(8) . . . . ?
C2 C33 C139 C13 -2.0(14) . . . . ?
C129 O7 C120 C124 -4.4(9) . . . . ?
C129 O7 C120 C79 176.7(6) . . . . ?
C131 C59 C119 C116 0.6(11) . . . . ?
C133 P3 C116 C41 -170.4(5) . . . . ?
C133 P3 C116 C119 8.4(6) . . . . ?
C133 P3 C3 C125 80.3(7) . . . . ?
C133 P3 C3 C147 -102.3(8) . . . . ?
C133 C113 C137 O5 179.1(7) . . . . ?
C133 C113 C137 C37 -2.0(14) . . . . ?
C133 C153 C155 C37 1.1(19) . . . . ?
C137 C113 C133 P3 174.0(6) . . . . ?
C137 C113 C133 C153 2.1(11) . . . . ?
C137 C37 C155 C153 -1(2) . . . . ?
C35 O2 C53 C41 -2.1(10) . . . . ?
C35 O2 C53 C131 177.9(7) . . . . ?
C141 C143 C73 C61 -0.8(12) . . . . ?
C71 C149 C77 C147 4.4(18) . . . . ?
C9 O5 C137 C113 -7.5(13) . . . . ?
C9 O5 C137 C37 173.5(9) . . . . ?
C145 O3 C144 C96 -4.8(9) . . . . ?
C145 O3 C144 C138 175.7(6) . . . . ?
C147 C3 C125 C71 0.7(13) . . . . ?
C75 O9 C141 C91 176.1(7) . . . . ?
C75 O9 C141 C143 -5.9(11) . . . . ?
C151 C112 C103 C55 0.7(10) . . . . ?
C151 C87 C63 C55 -1.6(11) . . . . ?
C19 O11 C71 C125 -23.0(15) . . . . ?
C19 O11 C71 C149 156.6(11) . . . . ?
Cu13 S1 C32 C36 156.9(3) . . . . ?
Cu13 S1 C32 C46 -31.7(4) . . . . ?
Cu13 S10 C28 C14 -31.8(4) . . . . ?
Cu13 S10 C28 C88 155.5(3) . . . . ?
Cu13 S3 C8 C12 -38.7(5) . . . . ?
Cu13 S3 C8 C44 148.5(4) . . . . ?
Cu12 S7 C42 C68 153.8(4) . . . . ?
Cu12 S7 C42 C154 -32.3(5) . . . . ?
Cu12 S9 C52 C84 149.1(4) . . . . ?
Cu12 S9 C52 C140 -37.5(5) . . . . ?
Cu12 S11 C128 C11 151.6(5) . . . . ?
Cu12 S11 C128 C13 -36.1(6) . . . . ?
Cu2 S12 C16 C30 157.2(3) . . . . ?
Cu2 S12 C16 C98 -29.2(5) . . . . ?
Cu2 S2 C34 C40 -35.3(4) . . . . ?
Cu2 S2 C34 C60 152.9(3) . . . . ?
Cu2 S5 C76 C152 149.7(4) . . . . ?
Cu2 S5 C76 C156 -34.4(5) . . . . ?
Cu14 S4 C4 C1 148.6(3) . . . . ?
Cu14 S4 C4 C6 -38.5(4) . . . . ?
Cu14 S6 C10 C58 155.3(3) . . . . ?
Cu14 S6 C10 C110 -32.5(4) . . . . ?
Cu14 S8 C56 C90 152.0(3) . . . . ?
Cu14 S8 C56 C122 -34.9(4) . . . . ?

loop_
_smtbx_masks_void_nr
_smtbx_masks_void_average_x
_smtbx_masks_void_average_y
_smtbx_masks_void_average_z
_smtbx_masks_void_volume
_smtbx_masks_void_count_electrons
_smtbx_masks_void_content
1 -0.194 0.224 0.746 896.2 242.6 '3 CH2Cl2,6.5 CH3OH'
2 0.194 0.776 0.254 896.2 241.8 '3 CH2Cl2,6.5 CH3OH'
3 0.220 0.343 0.252 7.2 0.0 ?
4 0.780 0.657 0.748 7.2 0.0 ?
